data_1542339
loop_
_publ_author_name
'Daniel Beaudoin'
'Olivier Levasseur-Grenon'
'Thierry Maris'
'James D. Wuest'

_publ_section_title
;
 Building Giant Carbocycles by Reversible C-C Bond Formation
;
_journal_name_full 'Angew. Chem. Int. Ed.'
_journal_page_first 894
_journal_page_last 898
_journal_volume 55
_journal_year 2016
_chemical_formula_moiety 'C268 H248, 9(C8 H10)'
_chemical_formula_sum 'C340 H338'
_chemical_formula_weight 4424.08
_space_group_crystal_system monoclinic
_space_group_IT_number 15
_space_group_name_Hall '-C 2yc'
_space_group_name_H-M_alt 'C 1 2/c 1'
_symmetry_space_group_name_Hall '-C 2yc'
_symmetry_space_group_name_H-M 'C 1 2/c 1'
_atom_sites_solution_hydrogens geom
_atom_sites_solution_primary direct
_audit_creation_date 2014-09-30
_audit_creation_method
;
Olex2 1.2
(compiled 2014.09.19 svn.r3010 for OlexSys, GUI svn.r4874)
;
_cell_angle_alpha 90
_cell_angle_beta 104.4036(18)
_cell_angle_gamma 90
_cell_formula_units_Z 4
_cell_length_a 40.4249(14)
_cell_length_b 19.5832(7)
_cell_length_c 34.5941(12)
_cell_measurement_reflns_used 9728
_cell_measurement_temperature 150
_cell_measurement_theta_max 66.489
_cell_measurement_theta_min 2.257
_cell_volume 26525.6(16)
_computing_cell_refinement
'SAINT (2013) V8.34A; Integration Software for Single Crystal Data. Bruker AXS Inc., Madison, WI 53719-1173.'
_computing_data_collection
;
APEX 2 (2013) Bruker AXS Inc., Madison, WI 53719-1173.
;
_computing_data_reduction
'SAINT (2013) V8.34A; Integration Software for Single Crystal Data. Bruker AXS Inc., Madison, WI 53719-1173.'
_computing_molecular_graphics 'Olex2 (Dolomanov et al., 2009)'
_computing_publication_material 'Olex2 (Dolomanov et al., 2009)'
_computing_structure_refinement 'XL (Sheldrick, 2008)'
_computing_structure_solution 'ShelXS (Sheldrick, 2008)'
_diffrn_ambient_temperature 150
_diffrn_detector 'CCD area detector'
_diffrn_detector_area_resol_mean 8.3
_diffrn_detector_type 'Bruker Platinum 135 CCD Area Detector'
_diffrn_measured_fraction_theta_full 0.999
_diffrn_measured_fraction_theta_max 0.993
_diffrn_measurement_device 'k-geometry diffractometer'
_diffrn_measurement_device_type 'Bruker Microstar X8'
_diffrn_measurement_method '\w scans'
_diffrn_radiation_collimation 'Focusing mirrors'
_diffrn_radiation_monochromator 'Helios Mirror Optics'
_diffrn_radiation_probe x-ray
_diffrn_radiation_type CuK\a
_diffrn_radiation_wavelength 1.54178
_diffrn_reflns_av_R_equivalents 0.0702
_diffrn_reflns_av_unetI/netI 0.0237
_diffrn_reflns_laue_measured_fraction_full 0.999
_diffrn_reflns_laue_measured_fraction_max 0.993
_diffrn_reflns_limit_h_max 49
_diffrn_reflns_limit_h_min -49
_diffrn_reflns_limit_k_max 23
_diffrn_reflns_limit_k_min -23
_diffrn_reflns_limit_l_max 42
_diffrn_reflns_limit_l_min -36
_diffrn_reflns_number 504181
_diffrn_reflns_point_group_measured_fraction_full 0.999
_diffrn_reflns_point_group_measured_fraction_max 0.993
_diffrn_reflns_theta_full 67.679
_diffrn_reflns_theta_max 70.853
_diffrn_reflns_theta_min 2.257
_diffrn_source 'Rotating-anode X-ray tube'
_diffrn_source_target Cu
_diffrn_source_type 'Bruker Microstar/FR591 generator'
_exptl_absorpt_coefficient_mu 0.464
_exptl_absorpt_correction_T_max 0.7534
_exptl_absorpt_correction_T_min 0.6385
_exptl_absorpt_correction_type multi-scan
_exptl_absorpt_process_details
;
SADABS-2014/3 (Bruker,2014) was used for absorption correction.
wR2(int) was 0.0795 before and 0.0721 after correction.
The Ratio of minimum to maximum transmission is 0.8475.
The \l/2 correction factor is 0.00150.
;
_exptl_crystal_colour 'clear light Colorless'
_exptl_crystal_colour_lustre clear
_exptl_crystal_colour_modifier light
_exptl_crystal_colour_primary Colorless
_exptl_crystal_density_diffrn 1.108
_exptl_crystal_description block
_exptl_crystal_F_000 9512
_exptl_crystal_recrystallization_method 'Crystallized in p-Xylene'
_exptl_crystal_size_max 0.12
_exptl_crystal_size_mid 0.1
_exptl_crystal_size_min 0.08
_refine_diff_density_max 0.568
_refine_diff_density_min -0.678
_refine_diff_density_rms 0.057
_refine_ls_extinction_coef .
_refine_ls_extinction_method none
_refine_ls_goodness_of_fit_ref 1.030
_refine_ls_hydrogen_treatment constr
_refine_ls_matrix_type full
_refine_ls_number_parameters 1607
_refine_ls_number_reflns 25395
_refine_ls_number_restraints 360
_refine_ls_restrained_S_all 1.026
_refine_ls_R_factor_all 0.0816
_refine_ls_R_factor_gt 0.0664
_refine_ls_shift/su_max 0.001
_refine_ls_shift/su_mean 0.000
_refine_ls_structure_factor_coef Fsqd
_refine_ls_weighting_details 'w=1/[\s^2^(Fo^2^)+(0.1048P)^2^+43.5399P] where P=(Fo^2^+2Fc^2^)/3'
_refine_ls_weighting_scheme calc
_refine_ls_wR_factor_gt 0.1890
_refine_ls_wR_factor_ref 0.2036
_reflns_Friedel_coverage 0.000
_reflns_friedel_fraction_full .
_reflns_friedel_fraction_max .
_reflns_number_gt 20412
_reflns_number_total 25395
_reflns_threshold_expression 'I > 2\s(I)'
_cod_data_source_file jw1644.cif
_cod_data_source_block jw1644
_cod_database_code 1542339
_shelx_space_group_comment
;
The symmetry employed for this shelxl refinement is uniquely defined
by the following loop, which should always be used as a source of
symmetry information in preference to the above space-group names.
They are only intended as comments.
;
_shelx_estimated_absorpt_t_max 0.964
_shelx_estimated_absorpt_t_min 0.946
_olex2_refinement_description
;
1. Fixed Uiso
 At 1.2 times of:
  All C(H) groups
 At 1.5 times of:
  All C(H,H,H) groups
2. Restrained distances
 C172-C174
 1.55 with sigma of 0.001
 C159-C160 = C163-C166 = C1F-C1H = C1A-C1C
 1.55 with sigma of 0.001
 C14-C15 = C14-C16 = C14-C17 = C14-C15B = C14-C16B = C14-C17B
 1.55 with sigma of 0.001
 C64-C65 = C64-C66 = C64-C67 = C64-C65B = C64-C66B = C64-C67B
 1.55 with sigma of 0.001
 C81-C82 = C81-C83 = C81-C84 = C81-C82B = C81-C83B = C81-C84B
 1.55 with sigma of 0.001
 C171-C174 \\sim C173-C174 \\sim C170-C167 \\sim C168-C167
 with sigma of 0.02
 C159-C161 \\sim C159-C165 \\sim C166-C164 \\sim C166-C162
 with sigma of 0.02
 C1H-C1E \\sim C1H-C1G \\sim C1A-C1B \\sim C1A-C1D
 with sigma of 0.02
 C14-C15 \\sim C14-C16 \\sim C14-C17 \\sim C14-C15B \\sim C14-C16B \\sim
C14-C17B
 with sigma of 0.02
 C64-C65 \\sim C64-C66 \\sim C64-C67 \\sim C64-C65B \\sim C64-C66B \\sim
C64-C67B
 with sigma of 0.02
 C81-C82 \\sim C81-C83 \\sim C81-C84 \\sim C81-C82B \\sim C81-C83B \\sim
C81-C84B
 with sigma of 0.02
3. Restrained planarity
 C167, C168, C169, C170, C171, C172, C173, C174
 with sigma of 0.1
 C1A, C1B, C1C, C1D, C1E, C1F, C1G, C1H
 with sigma of 0.1
4. Uiso/Uaniso restraints and constraints
C167 \\sim C168 \\sim C169 \\sim C170 \\sim C171 \\sim C172 \\sim C173 \\sim
C174: within 1.7A with sigma of 0.001 and sigma for terminal atoms of 0.001
C159 \\sim C160 \\sim C161 \\sim C162 \\sim C163 \\sim C164 \\sim C165 \\sim
C166 \\sim C1A \\sim C1B \\sim C1C \\sim C1D \\sim C1E \\sim C1F \\sim C1G
\\sim C1H: within 1.7A with sigma of 0.001 and sigma for terminal atoms of 0.001
Uanis(C167) = Uanis(C174)
Uanis(C168) = Uanis(C171)
Uanis(C169) = Uanis(C172)
Uanis(C170) = Uanis(C173)
Uanis(C15) = Uanis(C15B)
Uanis(C16) = Uanis(C16B)
Uanis(C17) = Uanis(C17B)
Uanis(C65) = Uanis(C65B)
Uanis(C66) = Uanis(C66B)
Uanis(C67) = Uanis(C67B)
Uanis(C82) = Uanis(C82B)
Uanis(C83) = Uanis(C83B)
Uanis(C84) = Uanis(C84B)
Uanis(C159) = Uanis(C1A)
Uanis(C160) = Uanis(C1B)
Uanis(C161) = Uanis(C1C)
Uanis(C162) = Uanis(C1D)
Uanis(C163) = Uanis(C1E)
Uanis(C164) = Uanis(C1F)
Uanis(C165) = Uanis(C1G)
Uanis(C166) = Uanis(C1H)
5. Others
 Sof(C15B)=Sof(H15D)=Sof(H15E)=Sof(H15F)=Sof(C16B)=Sof(H16D)=Sof(H16E)=
 Sof(H16F)=Sof(C17B)=Sof(H17D)=Sof(H17E)=Sof(H17F)=1-FVAR(1)
 Sof(C15)=Sof(H15A)=Sof(H15B)=Sof(H15C)=Sof(C16)=Sof(H16A)=Sof(H16B)=Sof(H16C)=
 Sof(C17)=Sof(H17A)=Sof(H17B)=Sof(H17C)=FVAR(1)
 Sof(C65B)=Sof(H65D)=Sof(H65E)=Sof(H65F)=Sof(C66B)=Sof(H66D)=Sof(H66E)=
 Sof(H66F)=Sof(C67B)=Sof(H67D)=Sof(H67E)=Sof(H67F)=1-FVAR(2)
 Sof(C65)=Sof(H65A)=Sof(H65B)=Sof(H65C)=Sof(C66)=Sof(H66A)=Sof(H66B)=Sof(H66C)=
 Sof(C67)=Sof(H67A)=Sof(H67B)=Sof(H67C)=FVAR(2)
 Sof(C82B)=Sof(H82D)=Sof(H82E)=Sof(H82F)=Sof(C83B)=Sof(H83D)=Sof(H83E)=
 Sof(H83F)=Sof(C84B)=Sof(H84D)=Sof(H84E)=Sof(H84F)=1-FVAR(3)
 Sof(C82)=Sof(H82A)=Sof(H82B)=Sof(H82C)=Sof(C83)=Sof(H83A)=Sof(H83B)=Sof(H83C)=
 Sof(C84)=Sof(H84A)=Sof(H84B)=Sof(H84C)=FVAR(3)
 Sof(C1A)=Sof(H1AA)=Sof(H1AB)=Sof(H1AC)=Sof(C1B)=Sof(H1B)=Sof(C1C)=Sof(C1D)=
 Sof(H1D)=Sof(C1E)=Sof(H1E)=Sof(C1F)=Sof(C1G)=Sof(H1G)=Sof(C1H)=Sof(H1HA)=
 Sof(H1HB)=Sof(H1HC)=1-FVAR(4)
 Sof(C159)=Sof(H15P)=Sof(H15Q)=Sof(H15R)=Sof(C160)=Sof(C161)=Sof(H161)=
 Sof(C162)=Sof(H162)=Sof(C163)=Sof(C164)=Sof(H164)=Sof(C165)=Sof(H165)=
 Sof(C166)=Sof(H16G)=Sof(H16H)=Sof(H16I)=FVAR(4)
 Fixed Sof: C167(0.5) H16J(0.5) H16K(0.5) H16L(0.5) C168(0.5) H168(0.5)
 C169(0.5) C170(0.5) H170(0.5) C171(0.5) H171(0.5) C172(0.5) C173(0.5)
 H173(0.5) C174(0.5) H17G(0.5) H17H(0.5) H17I(0.5)
6.a Aromatic/amide H refined with riding coordinates:
 C3(H3), C5(H5), C6(H6), C9(H9), C10(H10), C12(H12), C23(H23), C24(H24),
 C27(H27), C28(H28), C30(H30), C34(H34), C36(H36), C37(H37), C38(H38), C39(H39),
  C42(H42), C43(H43), C44(H44), C45(H45), C49(H49), C51(H51), C52(H52),
 C55(H55), C56(H56), C58(H58), C70(H70), C72(H72), C73(H73), C76(H76), C77(H77),
  C79(H79), C90(H90), C91(H91), C94(H94), C95(H95), C97(H97), C101(H101),
 C103(H103), C104(H104), C105(H105), C106(H106), C109(H109), C110(H110),
 C111(H111), C112(H112), C116(H116), C118(H118), C119(H119), C122(H122),
 C123(H123), C125(H125), C136(H136), C137(H137), C139(H139), C140(H140),
 C145(H145), C146(H146), C148(H148), C149(H149), C153(H153), C154(H154),
 C156(H156), C157(H157), C161(H161), C162(H162), C164(H164), C165(H165),
 C1B(H1B), C1D(H1D), C1E(H1E), C1G(H1G), C168(H168), C170(H170), C171(H171),
 C173(H173)
6.b Fitted hexagon refined as free rotating group:
 C160(C161,C162,C163,C164,C165), C1B(C1C,C1D,C1E,C1F,C1G), C168(C169,C170,C171,
 C172,C173)
6.c Idealised Me refined as rotating group:
 C15(H15A,H15B,H15C), C16(H16A,H16B,H16C), C17(H17A,H17B,H17C), C15B(H15D,H15E,
 H15F), C16B(H16D,H16E,H16F), C17B(H17D,H17E,H17F), C19(H19A,H19B,H19C),
 C20(H20A,H20B,H20C), C21(H21A,H21B,H21C), C61(H61A,H61B,H61C), C62(H62A,H62B,
 H62C), C63(H63A,H63B,H63C), C65(H65A,H65B,H65C), C66(H66A,H66B,H66C), C67(H67A,
 H67B,H67C), C65B(H65D,H65E,H65F), C66B(H66D,H66E,H66F), C67B(H67D,H67E,H67F),
 C82(H82A,H82B,H82C), C83(H83A,H83B,H83C), C84(H84A,H84B,H84C), C82B(H82D,H82E,
 H82F), C83B(H83D,H83E,H83F), C84B(H84D,H84E,H84F), C86(H86A,H86B,H86C),
 C87(H87A,H87B,H87C), C88(H88A,H88B,H88C), C128(H12A,H12B,H12C), C129(H12D,H12E,
 H12F), C130(H13A,H13B,H13C), C132(H13D,H13E,H13F), C133(H13G,H13H,H13I),
 C134(H13J,H13K,H13L), C141(H14A,H14B,H14C), C142(H14D,H14E,H14F), C143(H14G,
 H14H,H14I), C150(H15G,H15H,H15I), C151(H15J,H15K,H15L), C158(H15M,H15N,H15O),
 C159(H15P,H15Q,H15R), C166(H16G,H16H,H16I), C1A(H1AA,H1AB,H1AC), C1H(H1HA,H1HB,
 H1HC), C167(H16J,H16K,H16L), C174(H17G,H17H,H17I)
;
_shelx_shelxl_version_number 2014/7
_olex2_exptl_crystal_mounting_method 'Mounted on a Cryoloop'
_olex2_submission_special_instructions 'No special instructions were received'

loop_
_space_group_symop_operation_xyz
'x, y, z'
'-x, y, -z+1/2'
'x+1/2, y+1/2, z'
'-x+1/2, y+1/2, -z+1/2'
'-x, -y, -z'
'x, -y, z-1/2'
'-x+1/2, -y+1/2, -z'
'x+1/2, -y+1/2, z-1/2'

loop_
_atom_site_label
_atom_site_type_symbol
_atom_site_fract_x
_atom_site_fract_y
_atom_site_fract_z
_atom_site_U_iso_or_equiv
_atom_site_adp_type
_atom_site_occupancy
_atom_site_site_symmetry_order
_atom_site_calc_flag
_atom_site_refinement_flags_posn
_atom_site_refinement_flags_adp
_atom_site_refinement_flags_occupancy
_atom_site_disorder_assembly
_atom_site_disorder_group
C1 C 0.34371(5) 0.20973(10) 0.35574(6) 0.0259(4) Uani 1 1 d . . . . .
C2 C 0.33458(5) 0.13507(10) 0.34526(6) 0.0281(4) Uani 1 1 d . . . . .
C3 C 0.34384(5) 0.09378(11) 0.31706(6) 0.0310(4) Uani 1 1 d . . . . .
H3 H 0.3574 0.1114 0.3013 0.037 Uiso 1 1 calc R . . . .
C4 C 0.33293(6) 0.02586(11) 0.31207(6) 0.0363(5) Uani 1 1 d . . . . .
C5 C 0.31268(6) 0.00084(12) 0.33617(7) 0.0424(5) Uani 1 1 d . . . . .
H5 H 0.3053 -0.0443 0.3332 0.051 Uiso 1 1 calc R . . . .
C6 C 0.30326(6) 0.04150(12) 0.36431(7) 0.0404(5) Uani 1 1 d . . . . .
H6 H 0.2898 0.0237 0.3801 0.049 Uiso 1 1 calc R . . . .
C7 C 0.31397(5) 0.10878(11) 0.36876(6) 0.0318(4) Uani 1 1 d . . . . .
C8 C 0.30632(5) 0.16340(11) 0.39395(6) 0.0305(4) Uani 1 1 d . . . . .
C9 C 0.28627(6) 0.16372(12) 0.42107(7) 0.0376(5) Uani 1 1 d . . . . .
H9 H 0.2757 0.1238 0.4263 0.045 Uiso 1 1 calc R . . . .
C10 C 0.28200(6) 0.22375(12) 0.44040(7) 0.0373(5) Uani 1 1 d . . . . .
H10 H 0.2687 0.2235 0.4588 0.045 Uiso 1 1 calc R . . . .
C11 C 0.29716(5) 0.28432(11) 0.43288(6) 0.0306(4) Uani 1 1 d . . . . .
C12 C 0.31707(5) 0.28353(10) 0.40507(6) 0.0273(4) Uani 1 1 d . . . . .
H12 H 0.3270 0.3238 0.3993 0.033 Uiso 1 1 calc R . . . .
C13 C 0.32213(5) 0.22356(10) 0.38603(6) 0.0265(4) Uani 1 1 d . . . . .
C14 C 0.34367(6) -0.01844(10) 0.28115(6) 0.0455(6) Uani 1 1 d D . . . .
C15 C 0.33158(14) 0.01573(19) 0.23974(7) 0.0738(13) Uani 0.812(3) 1 d D . P A 1
H15A H 0.3073 0.0221 0.2335 0.111 Uiso 0.812(3) 1 calc GR . P A 1
H15B H 0.3374 -0.0129 0.2199 0.111 Uiso 0.812(3) 1 calc GR . P A 1
H15C H 0.3426 0.0592 0.2401 0.111 Uiso 0.812(3) 1 calc GR . P A 1
C16 C 0.32834(10) -0.09124(12) 0.27886(11) 0.0584(9) Uani 0.812(3) 1 d D . P A 1
H16A H 0.3355 -0.1128 0.3045 0.088 Uiso 0.812(3) 1 calc GR . P A 1
H16B H 0.3361 -0.1176 0.2595 0.088 Uiso 0.812(3) 1 calc GR . P A 1
H16C H 0.3039 -0.0884 0.2712 0.088 Uiso 0.812(3) 1 calc GR . P A 1
C17 C 0.38301(6) -0.0265(2) 0.29375(13) 0.0648(10) Uani 0.812(3) 1 d D . P A 1
H17A H 0.3897 -0.0448 0.3203 0.097 Uiso 0.812(3) 1 calc GR . P A 1
H17B H 0.3936 0.0173 0.2931 0.097 Uiso 0.812(3) 1 calc GR . P A 1
H17C H 0.3901 -0.0570 0.2756 0.097 Uiso 0.812(3) 1 calc GR . P A 1
C15B C 0.3649(4) 0.0206(7) 0.2566(4) 0.0738(13) Uani 0.188(3) 1 d D . P A 2
H15D H 0.3548 0.0646 0.2492 0.111 Uiso 0.188(3) 1 calc GR . P A 2
H15E H 0.3650 -0.0049 0.2329 0.111 Uiso 0.188(3) 1 calc GR . P A 2
H15F H 0.3878 0.0262 0.2723 0.111 Uiso 0.188(3) 1 calc GR . P A 2
C16B C 0.3120(2) -0.0299(8) 0.2459(3) 0.0584(9) Uani 0.188(3) 1 d D . P A 2
H16D H 0.2992 0.0118 0.2402 0.088 Uiso 0.188(3) 1 calc GR . P A 2
H16E H 0.2978 -0.0648 0.2528 0.088 Uiso 0.188(3) 1 calc GR . P A 2
H16F H 0.3193 -0.0439 0.2227 0.088 Uiso 0.188(3) 1 calc GR . P A 2
C17B C 0.3641(4) -0.0832(5) 0.2983(5) 0.0648(10) Uani 0.188(3) 1 d D . P A 2
H17D H 0.3782 -0.0969 0.2810 0.097 Uiso 0.188(3) 1 calc GR . P A 2
H17E H 0.3486 -0.1194 0.3001 0.097 Uiso 0.188(3) 1 calc GR . P A 2
H17F H 0.3783 -0.0734 0.3244 0.097 Uiso 0.188(3) 1 calc GR . P A 2
C18 C 0.29179(6) 0.35265(12) 0.45226(7) 0.0368(5) Uani 1 1 d . . . . .
C19 C 0.26834(8) 0.39652(14) 0.42040(8) 0.0536(7) Uani 1 1 d . . . . .
H19A H 0.2785 0.4027 0.3983 0.080 Uiso 1 1 calc GR . . . .
H19B H 0.2651 0.4402 0.4315 0.080 Uiso 1 1 calc GR . . . .
H19C H 0.2466 0.3742 0.4113 0.080 Uiso 1 1 calc GR . . . .
C20 C 0.27569(7) 0.34320(13) 0.48748(7) 0.0437(6) Uani 1 1 d . . . . .
H20A H 0.2900 0.3143 0.5071 0.066 Uiso 1 1 calc GR . . . .
H20B H 0.2536 0.3225 0.4783 0.066 Uiso 1 1 calc GR . . . .
H20C H 0.2733 0.3869 0.4991 0.066 Uiso 1 1 calc GR . . . .
C21 C 0.32599(8) 0.38923(15) 0.46809(9) 0.0571(7) Uani 1 1 d . . . . .
H21A H 0.3413 0.3600 0.4865 0.086 Uiso 1 1 calc GR . . . .
H21B H 0.3224 0.4305 0.4814 0.086 Uiso 1 1 calc GR . . . .
H21C H 0.3357 0.4002 0.4462 0.086 Uiso 1 1 calc GR . . . .
C22 C 0.38185(5) 0.21603(10) 0.37776(5) 0.0258(4) Uani 1 1 d . . . . .
C23 C 0.39420(5) 0.27465(10) 0.40021(6) 0.0281(4) Uani 1 1 d . . . . .
H23 H 0.3789 0.3092 0.4022 0.034 Uiso 1 1 calc R . . . .
C24 C 0.42834(5) 0.28264(11) 0.41945(6) 0.0298(4) Uani 1 1 d . . . . .
H24 H 0.4359 0.3222 0.4338 0.036 Uiso 1 1 calc R . . . .
C25 C 0.45118(5) 0.23108(10) 0.41704(6) 0.0282(4) Uani 1 1 d . . . . .
C26 C 0.48827(5) 0.22599(11) 0.43236(6) 0.0288(4) Uani 1 1 d . . . . .
C27 C 0.51180(5) 0.27065(11) 0.45483(6) 0.0315(4) Uani 1 1 d . . . . .
H27 H 0.5048 0.3123 0.4630 0.038 Uiso 1 1 calc R . . . .
C28 C 0.54611(5) 0.25260(11) 0.46511(6) 0.0313(4) Uani 1 1 d . . . . .
H28 H 0.5617 0.2818 0.4814 0.038 Uiso 1 1 calc R . . . .
C29 C 0.55806(5) 0.19212(11) 0.45188(6) 0.0280(4) Uani 1 1 d . . . . .
C30 C 0.53354(5) 0.14658(11) 0.42983(6) 0.0287(4) Uani 1 1 d . . . . .
H30 H 0.5404 0.1050 0.4214 0.034 Uiso 1 1 calc R . . . .
C31 C 0.49921(5) 0.16354(11) 0.42064(6) 0.0283(4) Uani 1 1 d . . . . .
C32 C 0.46833(5) 0.12031(11) 0.39941(6) 0.0308(4) Uani 1 1 d . . . . .
C33 C 0.43924(5) 0.17103(11) 0.39662(6) 0.0286(4) Uani 1 1 d . . . . .
C34 C 0.40519(5) 0.16311(10) 0.37739(6) 0.0280(4) Uani 1 1 d . . . . .
H34 H 0.3977 0.1225 0.3641 0.034 Uiso 1 1 calc R . . . .
C35 C 0.47043(6) 0.08872(13) 0.35985(7) 0.0399(5) Uani 1 1 d . . . . .
C36 C 0.47071(7) 0.12123(17) 0.32458(8) 0.0547(7) Uani 1 1 d . . . . .
H36 H 0.4701 0.1686 0.3228 0.066 Uiso 1 1 calc R . . . .
C37 C 0.47196(8) 0.0809(2) 0.29144(9) 0.0759(11) Uani 1 1 d . . . . .
H37 H 0.4721 0.1016 0.2673 0.091 Uiso 1 1 calc R . . . .
C38 C 0.47303(9) 0.0108(2) 0.29446(12) 0.0848(13) Uani 1 1 d . . . . .
H38 H 0.4743 -0.0152 0.2723 0.102 Uiso 1 1 calc R . . . .
C39 C 0.47232(8) -0.02146(19) 0.32927(12) 0.0738(10) Uani 1 1 d . . . . .
H39 H 0.4729 -0.0689 0.3308 0.089 Uiso 1 1 calc R . . . .
C40 C 0.47078(6) 0.01728(14) 0.36241(9) 0.0514(7) Uani 1 1 d . . . . .
C41 C 0.46769(6) -0.00266(13) 0.40202(9) 0.0492(6) Uani 1 1 d . . . . .
C42 C 0.46627(8) -0.06650(15) 0.41954(13) 0.0709(10) Uani 1 1 d . . . . .
H42 H 0.4681 -0.1062 0.4055 0.085 Uiso 1 1 calc R . . . .
C43 C 0.46213(8) -0.07019(17) 0.45778(14) 0.0746(11) Uani 1 1 d . . . . .
H43 H 0.4613 -0.1126 0.4696 0.090 Uiso 1 1 calc R . . . .
C44 C 0.45914(7) -0.01188(17) 0.47860(11) 0.0629(8) Uani 1 1 d . . . . .
H44 H 0.4560 -0.0153 0.5043 0.075 Uiso 1 1 calc R . . . .
C45 C 0.46074(6) 0.05234(14) 0.46190(8) 0.0446(6) Uani 1 1 d . . . . .
H45 H 0.4589 0.0917 0.4762 0.054 Uiso 1 1 calc R . . . .
C46 C 0.46512(5) 0.05642(11) 0.42372(7) 0.0373(5) Uani 1 1 d . . . . .
C47 C 0.59647(5) 0.17346(10) 0.46456(6) 0.0279(4) Uani 1 1 d . . . . .
C48 C 0.60233(5) 0.10067(11) 0.45139(6) 0.0301(4) Uani 1 1 d . . . . .
C49 C 0.59793(5) 0.07441(11) 0.41315(6) 0.0329(4) Uani 1 1 d . . . . .
H49 H 0.5913 0.1033 0.3912 0.039 Uiso 1 1 calc R . . . .
C50 C 0.60329(6) 0.00514(12) 0.40716(7) 0.0384(5) Uani 1 1 d . . . . .
C51 C 0.61299(7) -0.03686(12) 0.44080(8) 0.0441(6) Uani 1 1 d . . . . .
H51 H 0.6163 -0.0832 0.4373 0.053 Uiso 1 1 calc R . . . .
C52 C 0.61778(6) -0.01129(12) 0.47901(8) 0.0423(5) Uani 1 1 d . . . . .
H52 H 0.6244 -0.0402 0.5009 0.051 Uiso 1 1 calc R . . . .
C53 C 0.61261(5) 0.05763(11) 0.48455(7) 0.0340(5) Uani 1 1 d . . . . .
C54 C 0.61580(5) 0.09778(11) 0.52081(6) 0.0333(5) Uani 1 1 d . . . . .
C55 C 0.62587(6) 0.07907(13) 0.56085(7) 0.0404(5) Uani 1 1 d . . . . .
H55 H 0.6328 0.0346 0.5680 0.049 Uiso 1 1 calc R . . . .
C56 C 0.62547(6) 0.12739(13) 0.58980(7) 0.0421(5) Uani 1 1 d . . . . .
H56 H 0.6322 0.1147 0.6165 0.051 Uiso 1 1 calc R . . . .
C57 C 0.61525(6) 0.19473(12) 0.58021(6) 0.0364(5) Uani 1 1 d . . . . .
C58 C 0.60619(5) 0.21286(11) 0.53979(6) 0.0313(4) Uani 1 1 d . . . . .
H58 H 0.5999 0.2576 0.5326 0.038 Uiso 1 1 calc R . . . .
C59 C 0.60650(5) 0.16516(11) 0.51037(6) 0.0292(4) Uani 1 1 d . . . . .
C60 C 0.59874(7) -0.02505(13) 0.36526(8) 0.0478(6) Uani 1 1 d . . . . .
C61 C 0.58782(10) 0.02842(16) 0.33244(8) 0.0671(9) Uani 1 1 d . . . . .
H61A H 0.5855 0.0073 0.3069 0.101 Uiso 1 1 calc GR . . . .
H61B H 0.6048 0.0638 0.3360 0.101 Uiso 1 1 calc GR . . . .
H61C H 0.5663 0.0478 0.3338 0.101 Uiso 1 1 calc GR . . . .
C62 C 0.57154(10) -0.08154(18) 0.35879(11) 0.0763(10) Uani 1 1 d . . . . .
H62A H 0.5786 -0.1165 0.3786 0.114 Uiso 1 1 calc GR . . . .
H62B H 0.5688 -0.1009 0.3327 0.114 Uiso 1 1 calc GR . . . .
H62C H 0.5502 -0.0625 0.3610 0.114 Uiso 1 1 calc GR . . . .
C63 C 0.63289(8) -0.05582(16) 0.36195(9) 0.0591(7) Uani 1 1 d . . . . .
H63A H 0.6395 -0.0916 0.3813 0.089 Uiso 1 1 calc GR . . . .
H63B H 0.6501 -0.0209 0.3668 0.089 Uiso 1 1 calc GR . . . .
H63C H 0.6304 -0.0742 0.3356 0.089 Uiso 1 1 calc GR . . . .
C64 C 0.61329(6) 0.24686(12) 0.61223(6) 0.0437(6) Uani 1 1 d D . . . .
C65 C 0.59166(13) 0.2162(2) 0.63927(14) 0.0619(11) Uani 0.636(3) 1 d D . P B 1
H65A H 0.5689 0.2078 0.6236 0.093 Uiso 0.636(3) 1 calc GR . P B 1
H65B H 0.5910 0.2477 0.6603 0.093 Uiso 0.636(3) 1 calc GR . P B 1
H65C H 0.6017 0.1740 0.6506 0.093 Uiso 0.636(3) 1 calc GR . P B 1
C66 C 0.64957(8) 0.2609(3) 0.63856(16) 0.0773(14) Uani 0.636(3) 1 d D . P B 1
H66A H 0.6600 0.2187 0.6493 0.116 Uiso 0.636(3) 1 calc GR . P B 1
H66B H 0.6481 0.2909 0.6600 0.116 Uiso 0.636(3) 1 calc GR . P B 1
H66C H 0.6632 0.2819 0.6227 0.116 Uiso 0.636(3) 1 calc GR . P B 1
C67 C 0.59363(14) 0.31200(19) 0.59433(13) 0.0616(12) Uani 0.636(3) 1 d D . P B 1
H67A H 0.5717 0.2994 0.5777 0.092 Uiso 0.636(3) 1 calc GR . P B 1
H67B H 0.6064 0.3359 0.5786 0.092 Uiso 0.636(3) 1 calc GR . P B 1
H67C H 0.5906 0.3410 0.6155 0.092 Uiso 0.636(3) 1 calc GR . P B 1
C65B C 0.63908(19) 0.3042(3) 0.6094(3) 0.0619(11) Uani 0.364(3) 1 d D . P B 2
H65D H 0.6608 0.2842 0.6096 0.093 Uiso 0.364(3) 1 calc GR . P B 2
H65E H 0.6416 0.3345 0.6317 0.093 Uiso 0.364(3) 1 calc GR . P B 2
H65F H 0.6308 0.3293 0.5850 0.093 Uiso 0.364(3) 1 calc GR . P B 2
C66B C 0.6276(3) 0.2230(5) 0.65591(11) 0.0773(14) Uani 0.364(3) 1 d D . P B 2
H66D H 0.6502 0.2049 0.6590 0.116 Uiso 0.364(3) 1 calc GR . P B 2
H66E H 0.6130 0.1882 0.6622 0.116 Uiso 0.364(3) 1 calc GR . P B 2
H66F H 0.6284 0.2610 0.6736 0.116 Uiso 0.364(3) 1 calc GR . P B 2
C67B C 0.57786(13) 0.2818(5) 0.6038(2) 0.0616(12) Uani 0.364(3) 1 d D . P B 2
H67D H 0.5714 0.2970 0.5766 0.092 Uiso 0.364(3) 1 calc GR . P B 2
H67E H 0.5790 0.3204 0.6213 0.092 Uiso 0.364(3) 1 calc GR . P B 2
H67F H 0.5612 0.2499 0.6084 0.092 Uiso 0.364(3) 1 calc GR . P B 2
C68 C 0.62335(5) 0.22559(10) 0.45149(6) 0.0270(4) Uani 1 1 d . . . . .
C69 C 0.65902(5) 0.20408(11) 0.47590(6) 0.0286(4) Uani 1 1 d . . . . .
C70 C 0.67622(5) 0.14381(11) 0.47323(6) 0.0317(4) Uani 1 1 d . . . . .
H70 H 0.6664 0.1112 0.4543 0.038 Uiso 1 1 calc R . . . .
C71 C 0.70831(6) 0.13186(12) 0.49881(6) 0.0363(5) Uani 1 1 d . . . . .
C72 C 0.72254(6) 0.18297(14) 0.52570(7) 0.0419(5) Uani 1 1 d . . . . .
H72 H 0.7439 0.1757 0.5429 0.050 Uiso 1 1 calc R . . . .
C73 C 0.70610(6) 0.24432(13) 0.52788(7) 0.0397(5) Uani 1 1 d . . . . .
H73 H 0.7165 0.2779 0.5459 0.048 Uiso 1 1 calc R . . . .
C74 C 0.67377(5) 0.25503(12) 0.50267(6) 0.0315(4) Uani 1 1 d . . . . .
C75 C 0.65084(5) 0.31418(11) 0.49670(6) 0.0316(4) Uani 1 1 d . . . . .
C76 C 0.65403(6) 0.37801(12) 0.51473(7) 0.0386(5) Uani 1 1 d . . . . .
H76 H 0.6729 0.3881 0.5355 0.046 Uiso 1 1 calc R . . . .
C77 C 0.62883(6) 0.42637(12) 0.50157(7) 0.0406(5) Uani 1 1 d . . . . .
H77 H 0.6306 0.4683 0.5146 0.049 Uiso 1 1 calc R . . . .
C78 C 0.60079(6) 0.41425(12) 0.46926(7) 0.0365(5) Uani 1 1 d . . . . .
C79 C 0.59821(5) 0.35009(11) 0.45117(6) 0.0313(4) Uani 1 1 d . . . . .
H79 H 0.5803 0.3412 0.4290 0.038 Uiso 1 1 calc R . . . .
C80 C 0.62204(5) 0.29950(11) 0.46589(6) 0.0283(4) Uani 1 1 d . . . . .
C81 C 0.72661(5) 0.06390(11) 0.49781(5) 0.0410(5) Uani 1 1 d D . . . .
C82 C 0.70785(7) 0.01582(13) 0.46382(7) 0.0458(7) Uani 0.905(4) 1 d D . P C 1
H82A H 0.7057 0.0379 0.4386 0.069 Uiso 0.905(4) 1 calc GR . P C 1
H82B H 0.6856 0.0054 0.4672 0.069 Uiso 0.905(4) 1 calc GR . P C 1
H82C H 0.7207 -0.0256 0.4646 0.069 Uiso 0.905(4) 1 calc GR . P C 1
C83 C 0.76296(5) 0.07569(15) 0.49223(9) 0.0466(7) Uani 0.905(4) 1 d D . P C 1
H83A H 0.7615 0.1004 0.4679 0.070 Uiso 0.905(4) 1 calc GR . P C 1
H83B H 0.7738 0.0324 0.4910 0.070 Uiso 0.905(4) 1 calc GR . P C 1
H83C H 0.7761 0.1016 0.5143 0.070 Uiso 0.905(4) 1 calc GR . P C 1
C84 C 0.72877(9) 0.02577(17) 0.53753(7) 0.0489(8) Uani 0.905(4) 1 d D . P C 1
H84A H 0.7062 0.0190 0.5410 0.073 Uiso 0.905(4) 1 calc GR . P C 1
H84B H 0.7419 0.0524 0.5593 0.073 Uiso 0.905(4) 1 calc GR . P C 1
H84C H 0.7396 -0.0177 0.5369 0.073 Uiso 0.905(4) 1 calc GR . P C 1
C82B C 0.7624(3) 0.0846(13) 0.5233(7) 0.0458(7) Uani 0.095(4) 1 d D . P C 2
H82D H 0.7610 0.0956 0.5499 0.069 Uiso 0.095(4) 1 calc GR . P C 2
H82E H 0.7704 0.1238 0.5115 0.069 Uiso 0.095(4) 1 calc GR . P C 2
H82F H 0.7780 0.0474 0.5242 0.069 Uiso 0.095(4) 1 calc GR . P C 2
C83B C 0.7380(6) 0.0742(14) 0.4586(4) 0.0466(7) Uani 0.095(4) 1 d D . P C 2
H83D H 0.7452 0.1206 0.4571 0.070 Uiso 0.095(4) 1 calc GR . P C 2
H83E H 0.7193 0.0644 0.4362 0.070 Uiso 0.095(4) 1 calc GR . P C 2
H83F H 0.7567 0.0440 0.4584 0.070 Uiso 0.095(4) 1 calc GR . P C 2
C84B C 0.7156(8) 0.0217(16) 0.5304(7) 0.0489(8) Uani 0.095(4) 1 d D . P C 2
H84D H 0.7183 0.0489 0.5541 0.073 Uiso 0.095(4) 1 calc GR . P C 2
H84E H 0.7296 -0.0184 0.5364 0.073 Uiso 0.095(4) 1 calc GR . P C 2
H84F H 0.6921 0.0084 0.5209 0.073 Uiso 0.095(4) 1 calc GR . P C 2
C85 C 0.57290(7) 0.46896(12) 0.45627(8) 0.0441(6) Uani 1 1 d . . . . .
C86 C 0.54721(8) 0.45001(15) 0.41727(9) 0.0565(7) Uani 1 1 d . . . . .
H86A H 0.5590 0.4439 0.3966 0.085 Uiso 1 1 calc GR . . . .
H86B H 0.5307 0.4859 0.4098 0.085 Uiso 1 1 calc GR . . . .
H86C H 0.5358 0.4084 0.4209 0.085 Uiso 1 1 calc GR . . . .
C87 C 0.55353(8) 0.47515(17) 0.48888(9) 0.0606(7) Uani 1 1 d . . . . .
H87A H 0.5690 0.4887 0.5135 0.091 Uiso 1 1 calc GR . . . .
H87B H 0.5435 0.4319 0.4924 0.091 Uiso 1 1 calc GR . . . .
H87C H 0.5358 0.5088 0.4812 0.091 Uiso 1 1 calc GR . . . .
C88 C 0.58891(8) 0.53793(14) 0.44986(12) 0.0687(9) Uani 1 1 d . . . . .
H88A H 0.6028 0.5542 0.4749 0.103 Uiso 1 1 calc GR . . . .
H88B H 0.5711 0.5704 0.4394 0.103 Uiso 1 1 calc GR . . . .
H88C H 0.6028 0.5323 0.4313 0.103 Uiso 1 1 calc GR . . . .
C89 C 0.62122(5) 0.22666(10) 0.40652(6) 0.0272(4) Uani 1 1 d . . . . .
C90 C 0.59004(5) 0.22967(11) 0.37766(6) 0.0302(4) Uani 1 1 d . . . . .
H90 H 0.5698 0.2317 0.3858 0.036 Uiso 1 1 calc R . . . .
C91 C 0.58861(5) 0.22967(11) 0.33701(6) 0.0312(4) Uani 1 1 d . . . . .
H91 H 0.5677 0.2307 0.3183 0.037 Uiso 1 1 calc R . . . .
C92 C 0.61883(5) 0.22808(11) 0.32479(6) 0.0288(4) Uani 1 1 d . . . . .
C93 C 0.62561(5) 0.22825(10) 0.28497(6) 0.0286(4) Uani 1 1 d . . . . .
C94 C 0.60425(5) 0.23085(11) 0.24673(6) 0.0307(4) Uani 1 1 d . . . . .
H94 H 0.5807 0.2285 0.2430 0.037 Uiso 1 1 calc R . . . .
C95 C 0.61832(5) 0.23689(11) 0.21420(6) 0.0296(4) Uani 1 1 d . . . . .
H95 H 0.6039 0.2390 0.1887 0.036 Uiso 1 1 calc R . . . .
C96 C 0.65380(5) 0.23995(10) 0.21862(6) 0.0276(4) Uani 1 1 d . . . . .
C97 C 0.67509(5) 0.23533(10) 0.25724(6) 0.0279(4) Uani 1 1 d . . . . .
H97 H 0.6987 0.2363 0.2611 0.034 Uiso 1 1 calc R . . . .
C98 C 0.66094(5) 0.22926(10) 0.28972(6) 0.0281(4) Uani 1 1 d . . . . .
C99 C 0.67995(5) 0.22780(11) 0.33390(6) 0.0283(4) Uani 1 1 d . . . . .
C100 C 0.65004(5) 0.22890(10) 0.35339(6) 0.0282(4) Uani 1 1 d . . . . .
C101 C 0.65134(5) 0.22783(10) 0.39368(6) 0.0278(4) Uani 1 1 d . . . . .
H101 H 0.6724 0.2279 0.4123 0.033 Uiso 1 1 calc R . . . .
C102 C 0.70554(5) 0.28636(11) 0.34514(6) 0.0292(4) Uani 1 1 d . . . . .
C103 C 0.69993(6) 0.35563(12) 0.34071(7) 0.0372(5) Uani 1 1 d . . . . .
H103 H 0.6781 0.3725 0.3299 0.045 Uiso 1 1 calc R . . . .
C104 C 0.72740(7) 0.39971(13) 0.35262(7) 0.0440(6) Uani 1 1 d . . . . .
H104 H 0.7239 0.4466 0.3499 0.053 Uiso 1 1 calc R . . . .
C105 C 0.76003(6) 0.37449(13) 0.36856(7) 0.0432(5) Uani 1 1 d . . . . .
H105 H 0.7782 0.4047 0.3767 0.052 Uiso 1 1 calc R . . . .
C106 C 0.76586(6) 0.30528(13) 0.37254(7) 0.0390(5) Uani 1 1 d . . . . .
H106 H 0.7878 0.2886 0.3830 0.047 Uiso 1 1 calc R . . . .
C107 C 0.73848(5) 0.26083(11) 0.36068(6) 0.0303(4) Uani 1 1 d . . . . .
C108 C 0.73697(5) 0.18642(11) 0.36151(6) 0.0308(4) Uani 1 1 d . . . . .
C109 C 0.76247(6) 0.13784(12) 0.37469(7) 0.0379(5) Uani 1 1 d . . . . .
H109 H 0.7850 0.1512 0.3848 0.045 Uiso 1 1 calc R . . . .
C110 C 0.75376(6) 0.06963(13) 0.37249(7) 0.0415(5) Uani 1 1 d . . . . .
H110 H 0.7706 0.0368 0.3809 0.050 Uiso 1 1 calc R . . . .
C111 C 0.72006(7) 0.04951(12) 0.35778(7) 0.0414(5) Uani 1 1 d . . . . .
H111 H 0.7145 0.0033 0.3568 0.050 Uiso 1 1 calc R . . . .
C112 C 0.69455(6) 0.09749(12) 0.34459(6) 0.0359(5) Uani 1 1 d . . . . .
H112 H 0.6720 0.0839 0.3349 0.043 Uiso 1 1 calc R . . . .
C113 C 0.70313(5) 0.16575(11) 0.34608(6) 0.0290(4) Uani 1 1 d . . . . .
C114 C 0.66921(5) 0.25708(10) 0.18340(6) 0.0269(4) Uani 1 1 d . . . . .
C115 C 0.66368(5) 0.33398(10) 0.17511(6) 0.0285(4) Uani 1 1 d . . . . .
C116 C 0.63361(6) 0.37113(11) 0.16736(6) 0.0317(4) Uani 1 1 d . . . . .
H116 H 0.6132 0.3490 0.1669 0.038 Uiso 1 1 calc R . . . .
C117 C 0.63348(6) 0.44106(11) 0.16023(6) 0.0365(5) Uani 1 1 d . . . . .
C118 C 0.66509(7) 0.47294(12) 0.16252(7) 0.0425(5) Uani 1 1 d . . . . .
H118 H 0.6655 0.5194 0.1572 0.051 Uiso 1 1 calc R . . . .
C119 C 0.69544(6) 0.43732(12) 0.17245(7) 0.0401(5) Uani 1 1 d . . . . .
H119 H 0.7161 0.4599 0.1750 0.048 Uiso 1 1 calc R . . . .
C120 C 0.69486(6) 0.36730(11) 0.17864(6) 0.0326(4) Uani 1 1 d . . . . .
C121 C 0.72252(5) 0.31763(12) 0.19058(6) 0.0328(5) Uani 1 1 d . . . . .
C122 C 0.75761(6) 0.32538(13) 0.19868(7) 0.0408(5) Uani 1 1 d . . . . .
H122 H 0.7671 0.3674 0.1949 0.049 Uiso 1 1 calc R . . . .
C123 C 0.77849(6) 0.26989(14) 0.21244(7) 0.0420(5) Uani 1 1 d . . . . .
H123 H 0.8021 0.2753 0.2179 0.050 Uiso 1 1 calc R . . . .
C124 C 0.76521(5) 0.20617(13) 0.21828(6) 0.0362(5) Uani 1 1 d . . . . .
C125 C 0.72956(5) 0.19868(12) 0.20884(6) 0.0318(4) Uani 1 1 d . . . . .
H125 H 0.7200 0.1565 0.2119 0.038 Uiso 1 1 calc R . . . .
C126 C 0.70853(5) 0.25382(11) 0.19492(6) 0.0287(4) Uani 1 1 d . . . . .
C127 C 0.60044(7) 0.48266(12) 0.14893(7) 0.0441(6) Uani 1 1 d . . . . .
C128 C 0.60310(8) 0.54538(14) 0.17613(8) 0.0542(7) Uani 1 1 d . . . . .
H12A H 0.6214 0.5742 0.1727 0.081 Uiso 1 1 calc GR . . . .
H12B H 0.6076 0.5308 0.2034 0.081 Uiso 1 1 calc GR . . . .
H12C H 0.5820 0.5704 0.1692 0.081 Uiso 1 1 calc GR . . . .
C129 C 0.59469(9) 0.50524(15) 0.10525(8) 0.0577(7) Uani 1 1 d . . . . .
H12D H 0.6139 0.5317 0.1023 0.087 Uiso 1 1 calc GR . . . .
H12E H 0.5743 0.5325 0.0978 0.087 Uiso 1 1 calc GR . . . .
H12F H 0.5922 0.4657 0.0884 0.087 Uiso 1 1 calc GR . . . .
C130 C 0.56920(7) 0.44144(14) 0.15270(9) 0.0544(7) Uani 1 1 d . . . . .
H13A H 0.5493 0.4701 0.1463 0.082 Uiso 1 1 calc GR . . . .
H13B H 0.5727 0.4250 0.1796 0.082 Uiso 1 1 calc GR . . . .
H13C H 0.5660 0.4034 0.1346 0.082 Uiso 1 1 calc GR . . . .
C131 C 0.78745(6) 0.14546(14) 0.23652(8) 0.0461(6) Uani 1 1 d . . . . .
C132 C 0.82560(7) 0.15977(18) 0.24253(9) 0.0597(8) Uani 1 1 d . . . . .
H13D H 0.8320 0.1982 0.2600 0.090 Uiso 1 1 calc GR . . . .
H13E H 0.8303 0.1697 0.2172 0.090 Uiso 1 1 calc GR . . . .
H13F H 0.8385 0.1204 0.2541 0.090 Uiso 1 1 calc GR . . . .
C133 C 0.77849(8) 0.08337(17) 0.20933(12) 0.0740(10) Uani 1 1 d . . . . .
H13G H 0.7934 0.0462 0.2202 0.111 Uiso 1 1 calc GR . . . .
H13H H 0.7812 0.0945 0.1833 0.111 Uiso 1 1 calc GR . . . .
H13I H 0.7552 0.0704 0.2074 0.111 Uiso 1 1 calc GR . . . .
C134 C 0.78102(8) 0.1303(2) 0.27745(10) 0.0731(10) Uani 1 1 d . . . . .
H13J H 0.7868 0.1697 0.2943 0.110 Uiso 1 1 calc GR . . . .
H13K H 0.7949 0.0924 0.2894 0.110 Uiso 1 1 calc GR . . . .
H13L H 0.7574 0.1193 0.2743 0.110 Uiso 1 1 calc GR . . . .
C135 C 0.38448(8) 0.44273(16) 0.18602(10) 0.0618(8) Uani 1 1 d . . . . .
C136 C 0.38073(9) 0.41453(16) 0.14829(11) 0.0667(9) Uani 1 1 d . . . . .
H136 H 0.3921 0.3741 0.1457 0.080 Uiso 1 1 calc R . . . .
C137 C 0.36083(9) 0.44463(18) 0.11494(10) 0.0680(9) Uani 1 1 d . . . . .
H137 H 0.3586 0.4238 0.0903 0.082 Uiso 1 1 calc R . . . .
C138 C 0.34414(8) 0.50431(19) 0.11687(9) 0.0637(8) Uani 1 1 d . . . . .
C139 C 0.34778(8) 0.53323(18) 0.15404(10) 0.0646(8) Uani 1 1 d . . . . .
H139 H 0.3367 0.5742 0.1562 0.078 Uiso 1 1 calc R . . . .
C140 C 0.36728(9) 0.50326(17) 0.18797(10) 0.0663(8) Uani 1 1 d . . . . .
H140 H 0.3690 0.5239 0.2126 0.080 Uiso 1 1 calc R . . . .
C141 C 0.40513(11) 0.4090(2) 0.22323(13) 0.0936(13) Uani 1 1 d . . . . .
H14A H 0.4195 0.3746 0.2162 0.140 Uiso 1 1 calc GR . . . .
H14B H 0.3901 0.3883 0.2373 0.140 Uiso 1 1 calc GR . . . .
H14C H 0.4191 0.4426 0.2400 0.140 Uiso 1 1 calc GR . . . .
C142 C 0.32207(11) 0.5380(3) 0.08008(12) 0.0979(14) Uani 1 1 d . . . . .
H14D H 0.3010 0.5525 0.0854 0.147 Uiso 1 1 calc GR . . . .
H14E H 0.3174 0.5061 0.0584 0.147 Uiso 1 1 calc GR . . . .
H14F H 0.3338 0.5769 0.0731 0.147 Uiso 1 1 calc GR . . . .
C143 C 0.45700(14) 0.5551(2) 0.18612(18) 0.1151(17) Uani 1 1 d . . . . .
H14G H 0.4782 0.5460 0.2053 0.173 Uiso 1 1 calc GR . . . .
H14H H 0.4613 0.5638 0.1605 0.173 Uiso 1 1 calc GR . . . .
H14I H 0.4422 0.5162 0.1843 0.173 Uiso 1 1 calc GR . . . .
C144 C 0.44011(9) 0.61680(19) 0.19923(12) 0.0752(9) Uani 1 1 d . . . . .
C145 C 0.43017(10) 0.6705(2) 0.17417(12) 0.0810(10) Uani 1 1 d . . . . .
H145 H 0.4337 0.6691 0.1486 0.097 Uiso 1 1 calc R . . . .
C146 C 0.41505(10) 0.7269(2) 0.18601(12) 0.0796(10) Uani 1 1 d . . . . .
H146 H 0.4087 0.7629 0.1682 0.096 Uiso 1 1 calc R . . . .
C147 C 0.40898(9) 0.73190(18) 0.22315(11) 0.0717(9) Uani 1 1 d . . . . .
C148 C 0.41875(11) 0.6772(2) 0.24847(12) 0.0809(10) Uani 1 1 d . . . . .
H148 H 0.4150 0.6784 0.2739 0.097 Uiso 1 1 calc R . . . .
C149 C 0.43410(10) 0.6206(2) 0.23660(12) 0.0794(10) Uani 1 1 d . . . . .
H149 H 0.4405 0.5843 0.2542 0.095 Uiso 1 1 calc R . . . .
C150 C 0.39295(13) 0.7942(2) 0.23570(15) 0.0999(13) Uani 1 1 d . . . . .
H15G H 0.3851 0.7840 0.2590 0.150 Uiso 1 1 calc GR . . . .
H15H H 0.3740 0.8083 0.2145 0.150 Uiso 1 1 calc GR . . . .
H15I H 0.4095 0.8303 0.2416 0.150 Uiso 1 1 calc GR . . . .
C151 C 0.68266(14) 0.7447(3) 0.37454(14) 0.1191(18) Uani 1 1 d . . . . .
H15J H 0.6677 0.7191 0.3536 0.179 Uiso 1 1 calc GR . . . .
H15K H 0.7036 0.7200 0.3841 0.179 Uiso 1 1 calc GR . . . .
H15L H 0.6874 0.7882 0.3644 0.179 Uiso 1 1 calc GR . . . .
C152 C 0.66570(10) 0.7553(2) 0.40843(11) 0.0745(9) Uani 1 1 d . . . . .
C153 C 0.63820(11) 0.7156(2) 0.41193(11) 0.0839(11) Uani 1 1 d . . . . .
H153 H 0.6302 0.6813 0.3934 0.101 Uiso 1 1 calc R . . . .
C154 C 0.62263(11) 0.7265(2) 0.44260(12) 0.0805(10) Uani 1 1 d . . . . .
H154 H 0.6040 0.6998 0.4442 0.097 Uiso 1 1 calc R . . . .
C155 C 0.63414(9) 0.77636(17) 0.47094(9) 0.0657(8) Uani 1 1 d . . . . .
C156 C 0.66160(9) 0.81442(17) 0.46740(10) 0.0665(8) Uani 1 1 d . . . . .
H156 H 0.6701 0.8479 0.4863 0.080 Uiso 1 1 calc R . . . .
C157 C 0.67685(9) 0.80453(19) 0.43683(11) 0.0707(9) Uani 1 1 d . . . . .
H157 H 0.6953 0.8319 0.4352 0.085 Uiso 1 1 calc R . . . .
C158 C 0.61708(13) 0.7889(3) 0.50429(13) 0.1008(14) Uani 1 1 d . . . . .
H15M H 0.6092 0.7463 0.5125 0.151 Uiso 1 1 calc GR . . . .
H15N H 0.5980 0.8191 0.4952 0.151 Uiso 1 1 calc GR . . . .
H15O H 0.6331 0.8093 0.5265 0.151 Uiso 1 1 calc GR . . . .
C159 C 0.4977(2) 0.3524(4) 0.54527(17) 0.0913(4) Uani 0.532(7) 1 d D . P D 1
H15P H 0.5077 0.3970 0.5507 0.137 Uiso 0.532(7) 1 calc GR . P D 1
H15Q H 0.4749 0.3564 0.5289 0.137 Uiso 0.532(7) 1 calc GR . P D 1
H15R H 0.5112 0.3256 0.5316 0.137 Uiso 0.532(7) 1 calc GR . P D 1
C160 C 0.49696(18) 0.3170(3) 0.58509(13) 0.0904(3) Uani 0.532(7) 1 d D . P D 1
C161 C 0.48639(18) 0.2494(3) 0.58415(13) 0.0904(3) Uani 0.532(7) 1 d G . P D 1
H161 H 0.4780 0.2275 0.5598 0.108 Uiso 0.532(7) 1 calc R . P D 1
C162 C 0.4883(2) 0.2144(3) 0.61960(18) 0.0903(3) Uani 0.532(7) 1 d G . P D 1
H162 H 0.4812 0.1691 0.6190 0.108 Uiso 0.532(7) 1 calc R . P D 1
C163 C 0.5008(3) 0.2470(3) 0.65599(14) 0.0905(3) Uani 0.532(7) 1 d DG . P D 1
C164 C 0.5113(3) 0.3147(3) 0.65692(13) 0.0905(3) Uani 0.532(7) 1 d G . P D 1
H164 H 0.5197 0.3365 0.6813 0.109 Uiso 0.532(7) 1 calc R . P D 1
C165 C 0.5094(2) 0.3497(3) 0.62148(17) 0.0904(3) Uani 0.532(7) 1 d G . P D 1
H165 H 0.5165 0.3949 0.6221 0.108 Uiso 0.532(7) 1 calc R . P D 1
C166 C 0.5033(2) 0.2064(4) 0.69505(18) 0.0914(4) Uani 0.532(7) 1 d D . P D 1
H16G H 0.4946 0.1611 0.6887 0.137 Uiso 0.532(7) 1 calc GR . P D 1
H16H H 0.4901 0.2290 0.7108 0.137 Uiso 0.532(7) 1 calc GR . P D 1
H16I H 0.5267 0.2039 0.7099 0.137 Uiso 0.532(7) 1 calc GR . P D 1
C1A C 0.4801(2) 0.3194(5) 0.53552(15) 0.0913(4) Uani 0.468(7) 1 d D . P D 2
H1AA H 0.4718 0.3655 0.5331 0.137 Uiso 0.468(7) 1 calc GR . P D 2
H1AB H 0.4631 0.2897 0.5199 0.137 Uiso 0.468(7) 1 calc GR . P D 2
H1AC H 0.5005 0.3169 0.5261 0.137 Uiso 0.468(7) 1 calc GR . P D 2
C1B C 0.4801(2) 0.2309(3) 0.58855(16) 0.0904(3) Uani 0.468(7) 1 d . . P D 2
H1B H 0.4700 0.2013 0.5680 0.108 Uiso 0.468(7) 1 calc R . P D 2
C1C C 0.48829(18) 0.2972(4) 0.57987(13) 0.0904(3) Uani 0.468(7) 1 d DG . P D 2
C1D C 0.5034(2) 0.3415(3) 0.6106(2) 0.0903(3) Uani 0.468(7) 1 d G . P D 2
H1D H 0.5088 0.3858 0.6048 0.108 Uiso 0.468(7) 1 calc R . P D 2
C1E C 0.5102(3) 0.3196(4) 0.65001(16) 0.0905(3) Uani 0.468(7) 1 d G . P D 2
H1E H 0.5203 0.3492 0.6706 0.109 Uiso 0.468(7) 1 calc R . P D 2
C1F C 0.5021(3) 0.2533(4) 0.65869(13) 0.0905(3) Uani 0.468(7) 1 d DG . P D 2
C1G C 0.4870(3) 0.2090(3) 0.62796(19) 0.0904(3) Uani 0.468(7) 1 d G . P D 2
H1G H 0.4815 0.1647 0.6338 0.108 Uiso 0.468(7) 1 calc R . P D 2
C1H C 0.5082(3) 0.2323(5) 0.70312(15) 0.0914(4) Uani 0.468(7) 1 d D . P D 2
H1HA H 0.5139 0.2720 0.7197 0.137 Uiso 0.468(7) 1 calc GR . P D 2
H1HB H 0.5266 0.2000 0.7097 0.137 Uiso 0.468(7) 1 calc GR . P D 2
H1HC H 0.4878 0.2120 0.7074 0.137 Uiso 0.468(7) 1 calc GR . P D 2
C167 C 0.49497(17) 0.3433(4) 0.1712(2) 0.0729(8) Uani 0.5 1 d . . P E -1
H16J H 0.4955 0.3908 0.1646 0.109 Uiso 0.5 1 calc GR . P E -1
H16K H 0.4741 0.3234 0.1560 0.109 Uiso 0.5 1 calc GR . P E -1
H16L H 0.5140 0.3204 0.1649 0.109 Uiso 0.5 1 calc GR . P E -1
C168 C 0.4984(2) 0.27004(18) 0.23142(19) 0.0704(7) Uani 0.5 1 d . . P E -1
H168 H 0.4983 0.2324 0.2150 0.085 Uiso 0.5 1 calc R . P E -1
C169 C 0.49709(14) 0.3356(2) 0.21572(11) 0.0713(7) Uani 0.5 1 d G . P E -1
C170 C 0.49725(14) 0.39189(16) 0.24024(10) 0.0708(7) Uani 0.5 1 d G . P E -1
H170 H 0.4964 0.4358 0.2297 0.085 Uiso 0.5 1 calc R . P E -1
C171 C 0.49872(14) 0.3826(2) 0.28047(9) 0.0704(7) Uani 0.5 1 d G . P E -1
H171 H 0.4988 0.4203 0.2969 0.085 Uiso 0.5 1 calc R . P E -1
C172 C 0.50002(16) 0.3170(3) 0.29617(12) 0.0713(7) Uani 0.5 1 d DG . P E -1
C173 C 0.4999(3) 0.26076(18) 0.2716(2) 0.0708(7) Uani 0.5 1 d G . P E -1
H173 H 0.5007 0.2169 0.2822 0.085 Uiso 0.5 1 calc R . P E -1
C174 C 0.50062(19) 0.3066(4) 0.34076(12) 0.0729(8) Uani 0.5 1 d D . P E -1
H17G H 0.5058 0.2598 0.3480 0.109 Uiso 0.5 1 calc GR . P E -1
H17H H 0.4787 0.3179 0.3449 0.109 Uiso 0.5 1 calc GR . P E -1
H17I H 0.5177 0.3356 0.3570 0.109 Uiso 0.5 1 calc GR . P E -1

loop_
_atom_site_aniso_label
_atom_site_aniso_U_11
_atom_site_aniso_U_22
_atom_site_aniso_U_33
_atom_site_aniso_U_23
_atom_site_aniso_U_13
_atom_site_aniso_U_12
C1 0.0271(10) 0.0292(10) 0.0206(9) -0.0002(7) 0.0045(7) 0.0004(8)
C2 0.0269(10) 0.0300(10) 0.0241(9) -0.0005(8) 0.0001(8) 0.0008(8)
C3 0.0308(10) 0.0333(11) 0.0259(10) -0.0026(8) 0.0015(8) 0.0010(8)
C4 0.0383(12) 0.0343(11) 0.0313(11) -0.0048(9) -0.0007(9) 0.0017(9)
C5 0.0503(14) 0.0313(11) 0.0436(13) -0.0036(10) 0.0078(11) -0.0072(10)
C6 0.0486(13) 0.0337(12) 0.0400(12) 0.0002(10) 0.0129(10) -0.0069(10)
C7 0.0338(11) 0.0331(11) 0.0267(10) 0.0014(8) 0.0041(8) -0.0007(8)
C8 0.0336(11) 0.0319(11) 0.0249(10) 0.0018(8) 0.0048(8) -0.0014(8)
C9 0.0456(13) 0.0355(12) 0.0351(11) 0.0041(9) 0.0163(10) -0.0059(10)
C10 0.0417(12) 0.0437(13) 0.0310(11) 0.0031(9) 0.0174(9) -0.0011(10)
C11 0.0312(10) 0.0370(11) 0.0232(9) 0.0016(8) 0.0058(8) 0.0027(8)
C12 0.0273(10) 0.0316(10) 0.0217(9) 0.0023(8) 0.0036(7) 0.0005(8)
C13 0.0255(9) 0.0321(10) 0.0203(9) 0.0016(8) 0.0026(7) 0.0003(8)
C14 0.0575(15) 0.0370(13) 0.0413(13) -0.0115(10) 0.0110(11) -0.0005(11)
C15 0.131(4) 0.055(2) 0.0343(18) -0.0093(15) 0.018(2) 0.018(2)
C16 0.080(2) 0.0415(17) 0.057(2) -0.0179(15) 0.0223(18) -0.0068(16)
C17 0.060(2) 0.056(2) 0.083(3) -0.0241(19) 0.0272(19) 0.0023(16)
C15B 0.131(4) 0.055(2) 0.0343(18) -0.0093(15) 0.018(2) 0.018(2)
C16B 0.080(2) 0.0415(17) 0.057(2) -0.0179(15) 0.0223(18) -0.0068(16)
C17B 0.060(2) 0.056(2) 0.083(3) -0.0241(19) 0.0272(19) 0.0023(16)
C18 0.0426(12) 0.0390(12) 0.0329(11) -0.0004(9) 0.0169(10) 0.0055(10)
C19 0.0775(19) 0.0492(15) 0.0427(14) 0.0107(12) 0.0313(13) 0.0232(14)
C20 0.0557(15) 0.0467(14) 0.0335(12) 0.0004(10) 0.0202(11) 0.0078(11)
C21 0.0623(17) 0.0529(16) 0.0636(17) -0.0273(14) 0.0300(14) -0.0128(13)
C22 0.0276(10) 0.0316(10) 0.0178(9) 0.0016(7) 0.0048(7) 0.0005(8)
C23 0.0292(10) 0.0314(10) 0.0234(9) -0.0003(8) 0.0059(8) 0.0026(8)
C24 0.0301(10) 0.0320(10) 0.0258(10) -0.0038(8) 0.0042(8) -0.0006(8)
C25 0.0272(10) 0.0337(11) 0.0231(9) -0.0001(8) 0.0050(8) 0.0002(8)
C26 0.0273(10) 0.0346(11) 0.0239(9) 0.0003(8) 0.0055(8) 0.0013(8)
C27 0.0308(10) 0.0313(11) 0.0322(11) -0.0037(8) 0.0077(8) 0.0019(8)
C28 0.0289(10) 0.0353(11) 0.0288(10) -0.0029(8) 0.0053(8) -0.0024(8)
C29 0.0274(10) 0.0334(10) 0.0233(9) 0.0028(8) 0.0068(8) 0.0010(8)
C30 0.0299(10) 0.0316(10) 0.0253(9) -0.0002(8) 0.0082(8) 0.0012(8)
C31 0.0281(10) 0.0329(10) 0.0237(9) 0.0009(8) 0.0057(8) 0.0002(8)
C32 0.0277(10) 0.0330(11) 0.0304(10) -0.0030(8) 0.0050(8) 0.0014(8)
C33 0.0300(10) 0.0323(10) 0.0233(9) -0.0002(8) 0.0063(8) 0.0014(8)
C34 0.0302(10) 0.0300(10) 0.0230(9) -0.0025(8) 0.0049(8) 0.0001(8)
C35 0.0286(11) 0.0521(14) 0.0369(12) -0.0148(10) 0.0040(9) 0.0038(10)
C36 0.0492(15) 0.079(2) 0.0357(13) -0.0107(13) 0.0107(11) 0.0083(14)
C37 0.0586(19) 0.129(3) 0.0405(15) -0.0226(18) 0.0133(13) 0.006(2)
C38 0.063(2) 0.112(3) 0.078(3) -0.062(2) 0.0158(18) 0.005(2)
C39 0.0574(18) 0.075(2) 0.086(3) -0.047(2) 0.0120(17) 0.0027(16)
C40 0.0343(12) 0.0494(15) 0.0666(17) -0.0252(13) 0.0053(12) 0.0012(11)
C41 0.0344(12) 0.0375(13) 0.0726(18) -0.0079(12) 0.0076(12) -0.0001(10)
C42 0.0507(17) 0.0353(15) 0.125(3) -0.0050(17) 0.0177(18) -0.0028(12)
C43 0.0492(17) 0.0501(18) 0.125(3) 0.032(2) 0.0215(19) -0.0016(13)
C44 0.0414(15) 0.066(2) 0.081(2) 0.0318(17) 0.0143(14) -0.0009(13)
C45 0.0325(12) 0.0496(14) 0.0498(14) 0.0122(11) 0.0066(10) -0.0008(10)
C46 0.0245(10) 0.0343(11) 0.0504(13) 0.0028(10) 0.0043(9) 0.0002(8)
C47 0.0280(10) 0.0320(10) 0.0236(9) 0.0004(8) 0.0064(8) 0.0022(8)
C48 0.0250(10) 0.0331(11) 0.0326(10) 0.0011(8) 0.0079(8) 0.0015(8)
C49 0.0302(10) 0.0366(11) 0.0322(11) -0.0011(9) 0.0084(8) 0.0012(9)
C50 0.0353(11) 0.0383(12) 0.0421(12) -0.0051(10) 0.0104(10) 0.0007(9)
C51 0.0499(14) 0.0326(12) 0.0520(14) -0.0034(10) 0.0170(11) 0.0048(10)
C52 0.0481(14) 0.0352(12) 0.0451(13) 0.0066(10) 0.0143(11) 0.0062(10)
C53 0.0314(11) 0.0365(11) 0.0352(11) 0.0029(9) 0.0104(9) 0.0034(9)
C54 0.0319(11) 0.0370(11) 0.0319(11) 0.0057(9) 0.0096(9) 0.0032(9)
C55 0.0454(13) 0.0417(13) 0.0354(12) 0.0100(10) 0.0122(10) 0.0094(10)
C56 0.0477(13) 0.0513(14) 0.0275(11) 0.0110(10) 0.0097(10) 0.0086(11)
C57 0.0377(12) 0.0447(13) 0.0274(10) 0.0020(9) 0.0089(9) 0.0022(10)
C58 0.0305(10) 0.0366(11) 0.0268(10) 0.0041(8) 0.0075(8) 0.0021(8)
C59 0.0258(10) 0.0365(11) 0.0258(10) 0.0039(8) 0.0077(8) 0.0015(8)
C60 0.0555(15) 0.0400(13) 0.0460(14) -0.0115(11) 0.0093(12) 0.0017(11)
C61 0.094(2) 0.0612(18) 0.0387(14) -0.0158(13) 0.0036(15) 0.0151(17)
C62 0.079(2) 0.069(2) 0.078(2) -0.0319(18) 0.0143(18) -0.0184(18)
C63 0.075(2) 0.0546(17) 0.0536(16) -0.0067(13) 0.0262(15) 0.0113(14)
C64 0.0499(14) 0.0532(14) 0.0264(11) -0.0012(10) 0.0064(10) 0.0046(11)
C65 0.081(3) 0.061(2) 0.054(2) -0.0101(19) 0.038(2) 0.004(2)
C66 0.076(3) 0.090(4) 0.062(3) -0.031(3) 0.009(2) -0.005(3)
C67 0.088(4) 0.057(3) 0.042(2) -0.0119(19) 0.020(2) 0.014(2)
C65B 0.081(3) 0.061(2) 0.054(2) -0.0101(19) 0.038(2) 0.004(2)
C66B 0.076(3) 0.090(4) 0.062(3) -0.031(3) 0.009(2) -0.005(3)
C67B 0.088(4) 0.057(3) 0.042(2) -0.0119(19) 0.020(2) 0.014(2)
C68 0.0258(10) 0.0327(10) 0.0217(9) 0.0013(8) 0.0041(7) 0.0026(8)
C69 0.0259(10) 0.0386(11) 0.0216(9) 0.0048(8) 0.0063(8) 0.0017(8)
C70 0.0295(10) 0.0398(12) 0.0272(10) 0.0060(9) 0.0092(8) 0.0039(9)
C71 0.0321(11) 0.0483(13) 0.0294(11) 0.0098(9) 0.0095(9) 0.0077(10)
C72 0.0286(11) 0.0606(15) 0.0339(12) 0.0102(11) 0.0031(9) 0.0093(10)
C73 0.0334(11) 0.0524(14) 0.0295(11) -0.0008(10) 0.0010(9) -0.0029(10)
C74 0.0278(10) 0.0425(12) 0.0238(10) 0.0035(9) 0.0057(8) 0.0007(9)
C75 0.0303(10) 0.0402(12) 0.0246(10) -0.0003(8) 0.0071(8) -0.0031(9)
C76 0.0350(11) 0.0445(13) 0.0345(11) -0.0062(10) 0.0053(9) -0.0060(10)
C77 0.0436(13) 0.0362(12) 0.0431(13) -0.0083(10) 0.0129(10) -0.0054(10)
C78 0.0401(12) 0.0343(11) 0.0364(11) 0.0027(9) 0.0121(9) 0.0017(9)
C79 0.0322(10) 0.0347(11) 0.0262(10) 0.0022(8) 0.0060(8) 0.0009(8)
C80 0.0291(10) 0.0339(11) 0.0218(9) 0.0016(8) 0.0064(8) -0.0007(8)
C81 0.0345(12) 0.0523(14) 0.0369(12) 0.0092(10) 0.0100(9) 0.0110(10)
C82 0.0404(14) 0.0466(15) 0.0482(16) -0.0054(12) 0.0069(12) 0.0116(12)
C83 0.0355(14) 0.0501(16) 0.0555(17) 0.0020(13) 0.0138(12) 0.0072(12)
C84 0.052(2) 0.0460(15) 0.0511(17) 0.0086(14) 0.0175(15) 0.0083(16)
C82B 0.0404(14) 0.0466(15) 0.0482(16) -0.0054(12) 0.0069(12) 0.0116(12)
C83B 0.0355(14) 0.0501(16) 0.0555(17) 0.0020(13) 0.0138(12) 0.0072(12)
C84B 0.052(2) 0.0460(15) 0.0511(17) 0.0086(14) 0.0175(15) 0.0083(16)
C85 0.0466(14) 0.0354(12) 0.0516(14) 0.0027(10) 0.0144(11) 0.0073(10)
C86 0.0576(16) 0.0504(16) 0.0559(16) 0.0050(13) 0.0034(13) 0.0204(13)
C87 0.0578(17) 0.0650(18) 0.0615(18) -0.0049(14) 0.0194(14) 0.0166(14)
C88 0.0621(18) 0.0374(15) 0.107(3) 0.0130(16) 0.0211(18) 0.0084(13)
C89 0.0304(10) 0.0289(10) 0.0220(9) 0.0005(8) 0.0061(8) 0.0011(8)
C90 0.0270(10) 0.0374(11) 0.0262(10) 0.0023(8) 0.0064(8) 0.0032(8)
C91 0.0274(10) 0.0402(12) 0.0236(10) 0.0022(8) 0.0020(8) 0.0011(8)
C92 0.0289(10) 0.0343(11) 0.0222(9) 0.0015(8) 0.0047(8) 0.0007(8)
C93 0.0299(10) 0.0321(10) 0.0232(10) 0.0009(8) 0.0056(8) -0.0001(8)
C94 0.0250(10) 0.0398(11) 0.0263(10) 0.0000(8) 0.0043(8) -0.0005(8)
C95 0.0303(10) 0.0362(11) 0.0202(9) -0.0004(8) 0.0022(8) -0.0007(8)
C96 0.0313(10) 0.0295(10) 0.0217(9) -0.0004(8) 0.0060(8) 0.0009(8)
C97 0.0268(10) 0.0333(11) 0.0232(9) -0.0002(8) 0.0052(8) 0.0005(8)
C98 0.0300(10) 0.0310(10) 0.0223(9) 0.0011(8) 0.0047(8) 0.0007(8)
C99 0.0280(10) 0.0344(11) 0.0217(9) 0.0015(8) 0.0048(8) 0.0010(8)
C100 0.0293(10) 0.0301(10) 0.0251(10) 0.0021(8) 0.0066(8) 0.0014(8)
C101 0.0275(10) 0.0322(10) 0.0219(9) 0.0010(8) 0.0030(8) 0.0010(8)
C102 0.0302(10) 0.0377(11) 0.0199(9) 0.0016(8) 0.0069(8) -0.0002(8)
C103 0.0379(12) 0.0387(12) 0.0359(11) 0.0031(9) 0.0109(9) 0.0028(9)
C104 0.0551(15) 0.0338(12) 0.0455(13) 0.0001(10) 0.0167(11) -0.0037(10)
C105 0.0449(13) 0.0458(14) 0.0390(12) -0.0045(10) 0.0106(10) -0.0138(11)
C106 0.0320(11) 0.0501(14) 0.0333(11) -0.0017(10) 0.0049(9) -0.0051(10)
C107 0.0301(10) 0.0388(11) 0.0217(9) 0.0008(8) 0.0056(8) 0.0000(8)
C108 0.0305(10) 0.0401(12) 0.0215(9) 0.0006(8) 0.0061(8) 0.0024(9)
C109 0.0315(11) 0.0486(13) 0.0318(11) 0.0025(10) 0.0046(9) 0.0073(10)
C110 0.0460(13) 0.0437(13) 0.0346(12) 0.0056(10) 0.0095(10) 0.0152(10)
C111 0.0550(14) 0.0350(12) 0.0338(12) 0.0024(9) 0.0102(10) 0.0047(10)
C112 0.0382(12) 0.0390(12) 0.0297(11) 0.0006(9) 0.0067(9) -0.0020(9)
C113 0.0312(10) 0.0366(11) 0.0194(9) 0.0008(8) 0.0065(8) 0.0012(8)
C114 0.0275(10) 0.0318(10) 0.0205(9) -0.0002(8) 0.0041(7) -0.0009(8)
C115 0.0355(11) 0.0318(10) 0.0179(9) -0.0020(8) 0.0059(8) -0.0023(8)
C116 0.0380(11) 0.0337(11) 0.0230(10) -0.0015(8) 0.0067(8) -0.0008(9)
C117 0.0497(13) 0.0338(11) 0.0248(10) -0.0022(8) 0.0069(9) 0.0013(10)
C118 0.0601(15) 0.0303(11) 0.0359(12) -0.0020(9) 0.0095(11) -0.0047(10)
C119 0.0480(13) 0.0376(12) 0.0340(11) -0.0026(9) 0.0089(10) -0.0116(10)
C120 0.0391(11) 0.0366(11) 0.0219(9) -0.0038(8) 0.0072(8) -0.0065(9)
C121 0.0345(11) 0.0419(12) 0.0213(9) -0.0034(8) 0.0054(8) -0.0059(9)
C122 0.0356(12) 0.0505(14) 0.0354(12) -0.0040(10) 0.0075(9) -0.0130(10)
C123 0.0285(11) 0.0616(16) 0.0341(12) -0.0065(11) 0.0044(9) -0.0061(10)
C124 0.0298(11) 0.0534(14) 0.0240(10) -0.0042(9) 0.0039(8) 0.0012(10)
C125 0.0302(10) 0.0419(12) 0.0221(9) -0.0010(8) 0.0043(8) -0.0006(9)
C126 0.0273(10) 0.0389(11) 0.0193(9) -0.0024(8) 0.0047(7) -0.0030(8)
C127 0.0585(15) 0.0361(12) 0.0359(12) 0.0005(10) 0.0083(11) 0.0096(11)
C128 0.0753(19) 0.0405(14) 0.0453(14) -0.0026(11) 0.0120(13) 0.0131(13)
C129 0.077(2) 0.0521(16) 0.0370(13) 0.0025(12) 0.0014(13) 0.0141(14)
C130 0.0503(15) 0.0477(15) 0.0629(17) 0.0016(13) 0.0100(13) 0.0148(12)
C131 0.0310(12) 0.0618(16) 0.0422(13) 0.0013(12) 0.0026(10) 0.0082(11)
C132 0.0339(13) 0.084(2) 0.0568(17) -0.0029(15) 0.0029(12) 0.0095(13)
C133 0.0453(16) 0.065(2) 0.100(3) -0.0168(18) -0.0030(16) 0.0144(14)
C134 0.0544(17) 0.102(3) 0.0622(19) 0.0363(18) 0.0124(14) 0.0252(17)
C135 0.0546(17) 0.0580(18) 0.072(2) -0.0001(15) 0.0136(15) -0.0136(14)
C136 0.072(2) 0.0521(17) 0.090(2) -0.0116(17) 0.0478(19) -0.0111(15)
C137 0.082(2) 0.073(2) 0.0600(19) -0.0184(16) 0.0379(17) -0.0245(18)
C138 0.0519(16) 0.086(2) 0.0542(17) -0.0107(16) 0.0149(13) -0.0205(16)
C139 0.0598(18) 0.072(2) 0.0611(19) -0.0146(15) 0.0125(15) 0.0028(15)
C140 0.073(2) 0.069(2) 0.0532(17) -0.0196(15) 0.0096(15) -0.0074(16)
C141 0.093(3) 0.076(2) 0.099(3) 0.021(2) 0.000(2) -0.015(2)
C142 0.075(2) 0.143(4) 0.065(2) 0.002(2) -0.0045(19) -0.027(3)
C143 0.129(4) 0.081(3) 0.158(5) -0.020(3) 0.078(4) -0.011(3)
C144 0.073(2) 0.069(2) 0.089(3) -0.0052(19) 0.0310(19) -0.0133(17)
C145 0.082(2) 0.089(3) 0.078(2) -0.003(2) 0.030(2) 0.000(2)
C146 0.085(3) 0.082(3) 0.075(2) 0.0111(19) 0.027(2) 0.007(2)
C147 0.074(2) 0.070(2) 0.073(2) 0.0037(17) 0.0228(17) 0.0041(17)
C148 0.099(3) 0.076(2) 0.074(2) 0.0042(19) 0.033(2) 0.008(2)
C149 0.093(3) 0.068(2) 0.082(2) 0.0085(18) 0.031(2) 0.0039(19)
C150 0.113(3) 0.086(3) 0.107(3) -0.002(2) 0.039(3) 0.016(2)
C151 0.118(4) 0.167(5) 0.080(3) -0.001(3) 0.040(3) 0.015(4)
C152 0.075(2) 0.086(2) 0.0594(19) 0.0085(18) 0.0108(17) 0.0058(19)
C153 0.102(3) 0.082(3) 0.062(2) -0.0119(18) 0.009(2) -0.011(2)
C154 0.089(3) 0.077(2) 0.075(2) 0.0134(19) 0.018(2) -0.015(2)
C155 0.080(2) 0.0651(19) 0.0497(17) 0.0197(15) 0.0118(15) 0.0162(17)
C156 0.072(2) 0.0631(19) 0.0526(17) 0.0073(14) -0.0064(15) 0.0126(16)
C157 0.0587(19) 0.079(2) 0.067(2) 0.0107(17) 0.0021(16) 0.0062(16)
C158 0.128(4) 0.110(3) 0.073(2) 0.030(2) 0.042(3) 0.030(3)
C159 0.0858(6) 0.0983(7) 0.0947(6) -0.0001(6) 0.0314(6) 0.0079(6)
C160 0.0847(6) 0.0974(6) 0.0941(6) 0.0000(6) 0.0315(6) 0.0079(6)
C161 0.0847(6) 0.0973(6) 0.0941(6) -0.0001(6) 0.0317(6) 0.0081(6)
C162 0.0846(5) 0.0971(6) 0.0941(6) 0.0000(5) 0.0314(5) 0.0076(5)
C163 0.0848(5) 0.0969(5) 0.0942(5) 0.0001(5) 0.0309(5) 0.0074(5)
C164 0.0848(5) 0.0969(5) 0.0943(5) 0.0001(5) 0.0308(5) 0.0074(5)
C165 0.0846(6) 0.0971(6) 0.0941(6) 0.0001(6) 0.0311(6) 0.0075(6)
C166 0.0860(6) 0.0972(6) 0.0949(6) 0.0001(6) 0.0298(6) 0.0072(6)
C1A 0.0858(6) 0.0983(7) 0.0947(6) -0.0001(6) 0.0314(6) 0.0079(6)
C1B 0.0847(6) 0.0974(6) 0.0941(6) 0.0000(6) 0.0315(6) 0.0079(6)
C1C 0.0847(6) 0.0973(6) 0.0941(6) -0.0001(6) 0.0317(6) 0.0081(6)
C1D 0.0846(5) 0.0971(6) 0.0941(6) 0.0000(5) 0.0314(5) 0.0076(5)
C1E 0.0848(5) 0.0969(5) 0.0942(5) 0.0001(5) 0.0309(5) 0.0074(5)
C1F 0.0848(5) 0.0969(5) 0.0943(5) 0.0001(5) 0.0308(5) 0.0074(5)
C1G 0.0846(6) 0.0971(6) 0.0941(6) 0.0001(6) 0.0311(6) 0.0075(6)
C1H 0.0860(6) 0.0972(6) 0.0949(6) 0.0001(6) 0.0298(6) 0.0072(6)
C167 0.0614(13) 0.0893(19) 0.0626(17) 0.0138(13) 0.0054(13) -0.0129(15)
C168 0.0584(12) 0.0873(18) 0.0607(16) 0.0146(12) 0.0055(12) -0.0134(15)
C169 0.0591(12) 0.0880(18) 0.0614(16) 0.0142(12) 0.0051(12) -0.0132(14)
C170 0.0587(12) 0.0877(18) 0.0607(16) 0.0143(12) 0.0052(12) -0.0128(15)
C171 0.0584(12) 0.0873(18) 0.0607(16) 0.0146(12) 0.0055(12) -0.0134(15)
C172 0.0591(12) 0.0880(18) 0.0614(16) 0.0142(12) 0.0051(12) -0.0132(14)
C173 0.0587(12) 0.0877(18) 0.0607(16) 0.0143(12) 0.0052(12) -0.0128(15)
C174 0.0614(13) 0.0893(19) 0.0626(17) 0.0138(13) 0.0054(13) -0.0129(15)

loop_
_atom_type_symbol
_atom_type_description
_atom_type_scat_dispersion_real
_atom_type_scat_dispersion_imag
_atom_type_scat_source
C C 0.0181 0.0091 'International Tables Vol C Tables 4.2.6.8 and 6.1.1.4'
H H 0.0000 0.0000 'International Tables Vol C Tables 4.2.6.8 and 6.1.1.4'

loop_
_geom_angle_atom_site_label_1
_geom_angle_atom_site_label_2
_geom_angle_atom_site_label_3
_geom_angle
_geom_angle_site_symmetry_1
_geom_angle_site_symmetry_3
C2 C1 C13 100.65(15) . .
C2 C1 C22 110.20(16) . .
C2 C1 C114 109.95(15) . 2_655
C13 C1 C22 108.30(15) . .
C13 C1 C114 110.39(15) . 2_655
C22 C1 C114 116.22(16) . 2_655
C3 C2 C1 129.21(19) . .
C3 C2 C7 119.84(19) . .
C7 C2 C1 110.95(17) . .
C2 C3 H3 119.7 . .
C2 C3 C4 120.6(2) . .
C4 C3 H3 119.7 . .
C3 C4 C14 119.5(2) . .
C5 C4 C3 118.3(2) . .
C5 C4 C14 122.2(2) . .
C4 C5 H5 119.2 . .
C6 C5 C4 121.6(2) . .
C6 C5 H5 119.2 . .
C5 C6 H6 120.2 . .
C5 C6 C7 119.6(2) . .
C7 C6 H6 120.2 . .
C2 C7 C8 108.80(18) . .
C6 C7 C2 120.1(2) . .
C6 C7 C8 131.1(2) . .
C9 C8 C7 130.9(2) . .
C9 C8 C13 120.12(19) . .
C13 C8 C7 108.97(18) . .
C8 C9 H9 120.1 . .
C8 C9 C10 119.7(2) . .
C10 C9 H9 120.1 . .
C9 C10 H10 119.3 . .
C9 C10 C11 121.4(2) . .
C11 C10 H10 119.3 . .
C10 C11 C12 118.37(19) . .
C10 C11 C18 123.04(19) . .
C12 C11 C18 118.53(19) . .
C11 C12 H12 119.5 . .
C13 C12 C11 120.93(19) . .
C13 C12 H12 119.5 . .
C8 C13 C1 110.34(17) . .
C12 C13 C1 130.21(18) . .
C12 C13 C8 119.45(18) . .
C4 C14 C15 108.9(2) . .
C4 C14 C16 112.3(2) . .
C4 C14 C17 108.2(2) . .
C4 C14 C15B 113.4(6) . .
C4 C14 C16B 108.2(6) . .
C4 C14 C17B 114.6(6) . .
C15 C14 C16 108.7(3) . .
C15 C14 C17 111.8(3) . .
C16 C14 C17 106.9(2) . .
C16B C14 C15B 95.8(9) . .
C17B C14 C15B 107.4(9) . .
C17B C14 C16B 116.1(8) . .
C14 C15 H15A 109.5 . .
C14 C15 H15B 109.5 . .
C14 C15 H15C 109.5 . .
H15A C15 H15B 109.5 . .
H15A C15 H15C 109.5 . .
H15B C15 H15C 109.5 . .
C14 C16 H16A 109.5 . .
C14 C16 H16B 109.5 . .
C14 C16 H16C 109.5 . .
H16A C16 H16B 109.5 . .
H16A C16 H16C 109.5 . .
H16B C16 H16C 109.5 . .
C14 C17 H17A 109.5 . .
C14 C17 H17B 109.5 . .
C14 C17 H17C 109.5 . .
H17A C17 H17B 109.5 . .
H17A C17 H17C 109.5 . .
H17B C17 H17C 109.5 . .
C14 C15B H15D 109.5 . .
C14 C15B H15E 109.5 . .
C14 C15B H15F 109.5 . .
H15D C15B H15E 109.5 . .
H15D C15B H15F 109.5 . .
H15E C15B H15F 109.5 . .
C14 C16B H16D 109.5 . .
C14 C16B H16E 109.5 . .
C14 C16B H16F 109.5 . .
H16D C16B H16E 109.5 . .
H16D C16B H16F 109.5 . .
H16E C16B H16F 109.5 . .
C14 C17B H17D 109.5 . .
C14 C17B H17E 109.5 . .
C14 C17B H17F 109.5 . .
H17D C17B H17E 109.5 . .
H17D C17B H17F 109.5 . .
H17E C17B H17F 109.5 . .
C19 C18 C11 107.74(19) . .
C19 C18 C20 109.41(19) . .
C19 C18 C21 109.8(2) . .
C20 C18 C11 112.14(19) . .
C20 C18 C21 107.3(2) . .
C21 C18 C11 110.51(19) . .
C18 C19 H19A 109.5 . .
C18 C19 H19B 109.5 . .
C18 C19 H19C 109.5 . .
H19A C19 H19B 109.5 . .
H19A C19 H19C 109.5 . .
H19B C19 H19C 109.5 . .
C18 C20 H20A 109.5 . .
C18 C20 H20B 109.5 . .
C18 C20 H20C 109.5 . .
H20A C20 H20B 109.5 . .
H20A C20 H20C 109.5 . .
H20B C20 H20C 109.5 . .
C18 C21 H21A 109.5 . .
C18 C21 H21B 109.5 . .
C18 C21 H21C 109.5 . .
H21A C21 H21B 109.5 . .
H21A C21 H21C 109.5 . .
H21B C21 H21C 109.5 . .
C23 C22 C1 120.72(17) . .
C34 C22 C1 121.81(17) . .
C34 C22 C23 117.43(18) . .
C22 C23 H23 118.9 . .
C24 C23 C22 122.17(19) . .
C24 C23 H23 118.9 . .
C23 C24 H24 120.4 . .
C23 C24 C25 119.25(19) . .
C25 C24 H24 120.4 . .
C24 C25 C26 131.75(19) . .
C24 C25 C33 119.57(18) . .
C33 C25 C26 108.68(18) . .
C27 C26 C25 131.37(19) . .
C27 C26 C31 119.67(19) . .
C31 C26 C25 108.95(18) . .
C26 C27 H27 120.4 . .
C26 C27 C28 119.16(19) . .
C28 C27 H27 120.4 . .
C27 C28 H28 118.8 . .
C27 C28 C29 122.42(19) . .
C29 C28 H28 118.8 . .
C28 C29 C30 117.36(18) . .
C28 C29 C47 120.73(18) . .
C30 C29 C47 121.66(18) . .
C29 C30 H30 119.9 . .
C31 C30 C29 120.17(19) . .
C31 C30 H30 119.9 . .
C26 C31 C32 110.08(17) . .
C30 C31 C26 121.06(19) . .
C30 C31 C32 128.80(19) . .
C33 C32 C31 101.16(16) . .
C33 C32 C46 113.45(17) . .
C35 C32 C31 115.65(17) . .
C35 C32 C33 114.99(17) . .
C35 C32 C46 101.13(18) . .
C46 C32 C31 110.96(17) . .
C25 C33 C32 110.69(17) . .
C34 C33 C25 121.12(19) . .
C34 C33 C32 128.20(18) . .
C22 C34 H34 119.9 . .
C33 C34 C22 120.30(19) . .
C33 C34 H34 119.9 . .
C36 C35 C32 128.5(2) . .
C36 C35 C40 121.0(2) . .
C40 C35 C32 110.5(2) . .
C35 C36 H36 120.9 . .
C35 C36 C37 118.2(3) . .
C37 C36 H36 120.9 . .
C36 C37 H37 119.8 . .
C38 C37 C36 120.4(3) . .
C38 C37 H37 119.8 . .
C37 C38 H38 119.3 . .
C39 C38 C37 121.3(3) . .
C39 C38 H38 119.3 . .
C38 C39 H39 120.3 . .
C38 C39 C40 119.4(3) . .
C40 C39 H39 120.3 . .
C35 C40 C41 108.9(2) . .
C39 C40 C35 119.7(3) . .
C39 C40 C41 131.3(3) . .
C42 C41 C40 132.0(3) . .
C42 C41 C46 119.4(3) . .
C46 C41 C40 108.5(2) . .
C41 C42 H42 120.3 . .
C43 C42 C41 119.5(3) . .
C43 C42 H42 120.3 . .
C42 C43 H43 119.7 . .
C44 C43 C42 120.6(3) . .
C44 C43 H43 119.7 . .
C43 C44 H44 119.5 . .
C43 C44 C45 121.0(3) . .
C45 C44 H44 119.5 . .
C44 C45 H45 120.6 . .
C46 C45 C44 118.7(3) . .
C46 C45 H45 120.6 . .
C41 C46 C32 110.7(2) . .
C45 C46 C32 128.5(2) . .
C45 C46 C41 120.8(2) . .
C29 C47 C68 117.58(16) . .
C48 C47 C29 110.70(16) . .
C48 C47 C59 100.77(16) . .
C48 C47 C68 109.64(15) . .
C59 C47 C29 107.71(15) . .
C59 C47 C68 109.09(15) . .
C49 C48 C47 129.41(19) . .
C49 C48 C53 119.9(2) . .
C53 C48 C47 110.63(18) . .
C48 C49 H49 119.6 . .
C48 C49 C50 120.9(2) . .
C50 C49 H49 119.6 . .
C49 C50 C51 118.0(2) . .
C49 C50 C60 121.9(2) . .
C51 C50 C60 120.2(2) . .
C50 C51 H51 119.1 . .
C52 C51 C50 121.8(2) . .
C52 C51 H51 119.1 . .
C51 C52 H52 120.2 . .
C51 C52 C53 119.7(2) . .
C53 C52 H52 120.2 . .
C48 C53 C54 108.95(19) . .
C52 C53 C48 119.8(2) . .
C52 C53 C54 131.3(2) . .
C55 C54 C53 130.9(2) . .
C55 C54 C59 120.0(2) . .
C59 C54 C53 109.09(18) . .
C54 C55 H55 120.4 . .
C56 C55 C54 119.2(2) . .
C56 C55 H55 120.4 . .
C55 C56 H56 119.0 . .
C55 C56 C57 122.1(2) . .
C57 C56 H56 119.0 . .
C56 C57 C58 117.7(2) . .
C56 C57 C64 121.72(19) . .
C58 C57 C64 120.6(2) . .
C57 C58 H58 119.5 . .
C59 C58 C57 121.0(2) . .
C59 C58 H58 119.5 . .
C54 C59 C47 110.50(18) . .
C58 C59 C47 129.50(19) . .
C58 C59 C54 119.96(19) . .
C50 C60 C62 109.2(2) . .
C50 C60 C63 108.8(2) . .
C61 C60 C50 112.5(2) . .
C61 C60 C62 108.8(3) . .
C61 C60 C63 108.2(3) . .
C62 C60 C63 109.3(2) . .
C60 C61 H61A 109.5 . .
C60 C61 H61B 109.5 . .
C60 C61 H61C 109.5 . .
H61A C61 H61B 109.5 . .
H61A C61 H61C 109.5 . .
H61B C61 H61C 109.5 . .
C60 C62 H62A 109.5 . .
C60 C62 H62B 109.5 . .
C60 C62 H62C 109.5 . .
H62A C62 H62B 109.5 . .
H62A C62 H62C 109.5 . .
H62B C62 H62C 109.5 . .
C60 C63 H63A 109.5 . .
C60 C63 H63B 109.5 . .
C60 C63 H63C 109.5 . .
H63A C63 H63B 109.5 . .
H63A C63 H63C 109.5 . .
H63B C63 H63C 109.5 . .
C57 C64 C65 108.5(2) . .
C57 C64 C66 109.5(3) . .
C57 C64 C67 112.1(2) . .
C57 C64 C65B 106.3(3) . .
C57 C64 C66B 115.6(4) . .
C57 C64 C67B 111.9(3) . .
C66 C64 C65 108.0(3) . .
C66 C64 C67 113.9(4) . .
C67 C64 C65 104.5(3) . .
C66B C64 C65B 100.8(5) . .
C67B C64 C65B 105.8(5) . .
C67B C64 C66B 114.8(5) . .
C64 C65 H65A 109.5 . .
C64 C65 H65B 109.5 . .
C64 C65 H65C 109.5 . .
H65A C65 H65B 109.5 . .
H65A C65 H65C 109.5 . .
H65B C65 H65C 109.5 . .
C64 C66 H66A 109.5 . .
C64 C66 H66B 109.5 . .
C64 C66 H66C 109.5 . .
H66A C66 H66B 109.5 . .
H66A C66 H66C 109.5 . .
H66B C66 H66C 109.5 . .
C64 C67 H67A 109.5 . .
C64 C67 H67B 109.5 . .
C64 C67 H67C 109.5 . .
H67A C67 H67B 109.5 . .
H67A C67 H67C 109.5 . .
H67B C67 H67C 109.5 . .
C64 C65B H65D 109.5 . .
C64 C65B H65E 109.5 . .
C64 C65B H65F 109.5 . .
H65D C65B H65E 109.5 . .
H65D C65B H65F 109.5 . .
H65E C65B H65F 109.5 . .
C64 C66B H66D 109.5 . .
C64 C66B H66E 109.5 . .
C64 C66B H66F 109.5 . .
H66D C66B H66E 109.5 . .
H66D C66B H66F 109.5 . .
H66E C66B H66F 109.5 . .
C64 C67B H67D 109.5 . .
C64 C67B H67E 109.5 . .
C64 C67B H67F 109.5 . .
H67D C67B H67E 109.5 . .
H67D C67B H67F 109.5 . .
H67E C67B H67F 109.5 . .
C69 C68 C47 105.91(15) . .
C80 C68 C47 114.83(16) . .
C80 C68 C69 100.56(16) . .
C80 C68 C89 108.52(16) . .
C89 C68 C47 114.51(16) . .
C89 C68 C69 111.63(16) . .
C70 C69 C68 127.93(19) . .
C70 C69 C74 121.12(19) . .
C74 C69 C68 110.94(18) . .
C69 C70 H70 119.9 . .
C69 C70 C71 120.2(2) . .
C71 C70 H70 119.9 . .
C70 C71 C81 120.7(2) . .
C72 C71 C70 117.9(2) . .
C72 C71 C81 121.38(19) . .
C71 C72 H72 118.7 . .
C73 C72 C71 122.5(2) . .
C73 C72 H72 118.7 . .
C72 C73 H73 120.5 . .
C72 C73 C74 119.0(2) . .
C74 C73 H73 120.5 . .
C69 C74 C73 119.2(2) . .
C69 C74 C75 108.77(18) . .
C73 C74 C75 131.9(2) . .
C76 C75 C74 131.6(2) . .
C76 C75 C80 119.6(2) . .
C80 C75 C74 108.80(18) . .
C75 C76 H76 120.3 . .
C77 C76 C75 119.4(2) . .
C77 C76 H76 120.3 . .
C76 C77 H77 119.0 . .
C76 C77 C78 122.1(2) . .
C78 C77 H77 119.0 . .
C77 C78 C85 120.3(2) . .
C79 C78 C77 117.8(2) . .
C79 C78 C85 121.9(2) . .
C78 C79 H79 119.6 . .
C80 C79 C78 120.7(2) . .
C80 C79 H79 119.6 . .
C75 C80 C68 110.58(18) . .
C79 C80 C68 129.10(18) . .
C79 C80 C75 120.2(2) . .
C71 C81 C82 113.49(17) . .
C71 C81 C83 110.69(18) . .
C71 C81 C84 108.74(19) . .
C71 C81 C82B 98.5(10) . .
C71 C81 C83B 99.1(10) . .
C71 C81 C84B 102.7(14) . .
C83 C81 C82 107.3(2) . .
C83 C81 C84 109.7(2) . .
C84 C81 C82 106.8(2) . .
C83B C81 C82B 91.3(14) . .
C83B C81 C84B 155.2(18) . .
C84B C81 C82B 97.0(16) . .
C81 C82 H82A 109.5 . .
C81 C82 H82B 109.5 . .
C81 C82 H82C 109.5 . .
H82A C82 H82B 109.5 . .
H82A C82 H82C 109.5 . .
H82B C82 H82C 109.5 . .
C81 C83 H83A 109.5 . .
C81 C83 H83B 109.5 . .
C81 C83 H83C 109.5 . .
H83A C83 H83B 109.5 . .
H83A C83 H83C 109.5 . .
H83B C83 H83C 109.5 . .
C81 C84 H84A 109.5 . .
C81 C84 H84B 109.5 . .
C81 C84 H84C 109.5 . .
H84A C84 H84B 109.5 . .
H84A C84 H84C 109.5 . .
H84B C84 H84C 109.5 . .
C81 C82B H82D 109.5 . .
C81 C82B H82E 109.5 . .
C81 C82B H82F 109.5 . .
H82D C82B H82E 109.5 . .
H82D C82B H82F 109.5 . .
H82E C82B H82F 109.5 . .
C81 C83B H83D 109.5 . .
C81 C83B H83E 109.5 . .
C81 C83B H83F 109.5 . .
H83D C83B H83E 109.5 . .
H83D C83B H83F 109.5 . .
H83E C83B H83F 109.5 . .
C81 C84B H84D 109.5 . .
C81 C84B H84E 109.5 . .
C81 C84B H84F 109.5 . .
H84D C84B H84E 109.5 . .
H84D C84B H84F 109.5 . .
H84E C84B H84F 109.5 . .
C86 C85 C78 112.1(2) . .
C86 C85 C87 108.1(2) . .
C86 C85 C88 107.7(2) . .
C87 C85 C78 108.2(2) . .
C87 C85 C88 110.4(2) . .
C88 C85 C78 110.5(2) . .
C85 C86 H86A 109.5 . .
C85 C86 H86B 109.5 . .
C85 C86 H86C 109.5 . .
H86A C86 H86B 109.5 . .
H86A C86 H86C 109.5 . .
H86B C86 H86C 109.5 . .
C85 C87 H87A 109.5 . .
C85 C87 H87B 109.5 . .
C85 C87 H87C 109.5 . .
H87A C87 H87B 109.5 . .
H87A C87 H87C 109.5 . .
H87B C87 H87C 109.5 . .
C85 C88 H88A 109.5 . .
C85 C88 H88B 109.5 . .
C85 C88 H88C 109.5 . .
H88A C88 H88B 109.5 . .
H88A C88 H88C 109.5 . .
H88B C88 H88C 109.5 . .
C90 C89 C68 122.41(18) . .
C101 C89 C68 119.25(17) . .
C101 C89 C90 118.28(18) . .
C89 C90 H90 119.2 . .
C91 C90 C89 121.56(19) . .
C91 C90 H90 119.2 . .
C90 C91 H91 120.4 . .
C92 C91 C90 119.26(18) . .
C92 C91 H91 120.4 . .
C91 C92 C93 131.96(18) . .
C91 C92 C100 119.48(18) . .
C100 C92 C93 108.52(17) . .
C94 C93 C92 132.52(19) . .
C94 C93 C98 119.11(18) . .
C98 C93 C92 108.27(17) . .
C93 C94 H94 120.2 . .
C95 C94 C93 119.51(19) . .
C95 C94 H94 120.2 . .
C94 C95 H95 119.0 . .
C94 C95 C96 121.95(18) . .
C96 C95 H95 119.0 . .
C95 C96 C114 121.80(17) . .
C97 C96 C95 117.99(18) . .
C97 C96 C114 119.75(18) . .
C96 C97 H97 120.0 . .
C98 C97 C96 119.93(19) . .
C98 C97 H97 120.0 . .
C93 C98 C99 111.22(17) . .
C97 C98 C93 121.45(18) . .
C97 C98 C99 127.20(18) . .
C100 C99 C98 100.65(16) . .
C100 C99 C102 115.97(17) . .
C100 C99 C113 112.88(16) . .
C102 C99 C98 112.33(16) . .
C113 C99 C98 114.29(16) . .
C113 C99 C102 101.35(16) . .
C92 C100 C99 111.28(17) . .
C101 C100 C92 121.01(18) . .
C101 C100 C99 127.65(18) . .
C89 C101 H101 119.9 . .
C100 C101 C89 120.26(18) . .
C100 C101 H101 119.9 . .
C103 C102 C99 128.93(19) . .
C103 C102 C107 120.6(2) . .
C107 C102 C99 110.41(18) . .
C102 C103 H103 120.6 . .
C102 C103 C104 118.9(2) . .
C104 C103 H103 120.6 . .
C103 C104 H104 119.7 . .
C103 C104 C105 120.6(2) . .
C105 C104 H104 119.7 . .
C104 C105 H105 119.6 . .
C106 C105 C104 120.8(2) . .
C106 C105 H105 119.6 . .
C105 C106 H106 120.5 . .
C105 C106 C107 119.0(2) . .
C107 C106 H106 120.5 . .
C102 C107 C108 108.90(18) . .
C106 C107 C102 120.2(2) . .
C106 C107 C108 130.9(2) . .
C109 C108 C107 131.1(2) . .
C109 C108 C113 120.1(2) . .
C113 C108 C107 108.87(18) . .
C108 C109 H109 120.5 . .
C110 C109 C108 119.0(2) . .
C110 C109 H109 120.5 . .
C109 C110 H110 119.7 . .
C109 C110 C111 120.6(2) . .
C111 C110 H110 119.7 . .
C110 C111 H111 119.7 . .
C112 C111 C110 120.7(2) . .
C112 C111 H111 119.7 . .
C111 C112 H112 120.5 . .
C113 C112 C111 119.0(2) . .
C113 C112 H112 120.5 . .
C108 C113 C99 110.45(18) . .
C112 C113 C99 128.99(19) . .
C112 C113 C108 120.5(2) . .
C96 C114 C1 115.38(16) . 2_655
C96 C114 C115 107.00(16) . .
C96 C114 C126 112.41(16) . .
C115 C114 C1 113.79(15) . 2_655
C115 C114 C126 100.46(16) . .
C126 C114 C1 106.88(15) . 2_655
C116 C115 C114 129.07(19) . .
C116 C115 C120 120.1(2) . .
C120 C115 C114 110.75(18) . .
C115 C116 H116 119.5 . .
C115 C116 C117 121.1(2) . .
C117 C116 H116 119.5 . .
C116 C117 C118 117.6(2) . .
C116 C117 C127 122.3(2) . .
C118 C117 C127 120.1(2) . .
C117 C118 H118 119.0 . .
C119 C118 C117 121.9(2) . .
C119 C118 H118 119.0 . .
C118 C119 H119 120.3 . .
C118 C119 C120 119.3(2) . .
C120 C119 H119 120.3 . .
C115 C120 C121 108.91(19) . .
C119 C120 C115 119.8(2) . .
C119 C120 C121 131.2(2) . .
C122 C121 C120 131.1(2) . .
C122 C121 C126 119.9(2) . .
C126 C121 C120 108.92(18) . .
C121 C122 H122 120.3 . .
C121 C122 C123 119.3(2) . .
C123 C122 H122 120.3 . .
C122 C123 H123 119.0 . .
C122 C123 C124 121.9(2) . .
C124 C123 H123 119.0 . .
C123 C124 C125 118.0(2) . .
C123 C124 C131 123.3(2) . .
C125 C124 C131 118.6(2) . .
C124 C125 H125 119.8 . .
C126 C125 C124 120.4(2) . .
C126 C125 H125 119.8 . .
C121 C126 C114 110.78(18) . .
C125 C126 C114 128.83(19) . .
C125 C126 C121 120.38(19) . .
C117 C127 C128 110.2(2) . .
C117 C127 C129 108.3(2) . .
C117 C127 C130 112.5(2) . .
C128 C127 C129 110.1(2) . .
C130 C127 C128 107.6(2) . .
C130 C127 C129 108.0(2) . .
C127 C128 H12A 109.5 . .
C127 C128 H12B 109.5 . .
C127 C128 H12C 109.5 . .
H12A C128 H12B 109.5 . .
H12A C128 H12C 109.5 . .
H12B C128 H12C 109.5 . .
C127 C129 H12D 109.5 . .
C127 C129 H12E 109.5 . .
C127 C129 H12F 109.5 . .
H12D C129 H12E 109.5 . .
H12D C129 H12F 109.5 . .
H12E C129 H12F 109.5 . .
C127 C130 H13A 109.5 . .
C127 C130 H13B 109.5 . .
C127 C130 H13C 109.5 . .
H13A C130 H13B 109.5 . .
H13A C130 H13C 109.5 . .
H13B C130 H13C 109.5 . .
C124 C131 C132 112.5(2) . .
C124 C131 C134 108.4(2) . .
C132 C131 C134 107.9(2) . .
C133 C131 C124 109.9(2) . .
C133 C131 C132 107.9(2) . .
C133 C131 C134 110.3(3) . .
C131 C132 H13D 109.5 . .
C131 C132 H13E 109.5 . .
C131 C132 H13F 109.5 . .
H13D C132 H13E 109.5 . .
H13D C132 H13F 109.5 . .
H13E C132 H13F 109.5 . .
C131 C133 H13G 109.5 . .
C131 C133 H13H 109.5 . .
C131 C133 H13I 109.5 . .
H13G C133 H13H 109.5 . .
H13G C133 H13I 109.5 . .
H13H C133 H13I 109.5 . .
C131 C134 H13J 109.5 . .
C131 C134 H13K 109.5 . .
C131 C134 H13L 109.5 . .
H13J C134 H13K 109.5 . .
H13J C134 H13L 109.5 . .
H13K C134 H13L 109.5 . .
C136 C135 C141 122.5(3) . .
C140 C135 C136 116.5(3) . .
C140 C135 C141 120.9(3) . .
C135 C136 H136 119.2 . .
C137 C136 C135 121.7(3) . .
C137 C136 H136 119.2 . .
C136 C137 H137 119.2 . .
C138 C137 C136 121.7(3) . .
C138 C137 H137 119.2 . .
C137 C138 C139 117.4(3) . .
C137 C138 C142 122.0(3) . .
C139 C138 C142 120.6(4) . .
C138 C139 H139 119.1 . .
C140 C139 C138 121.8(3) . .
C140 C139 H139 119.1 . .
C135 C140 H140 119.6 . .
C139 C140 C135 120.9(3) . .
C139 C140 H140 119.6 . .
C135 C141 H14A 109.5 . .
C135 C141 H14B 109.5 . .
C135 C141 H14C 109.5 . .
H14A C141 H14B 109.5 . .
H14A C141 H14C 109.5 . .
H14B C141 H14C 109.5 . .
C138 C142 H14D 109.5 . .
C138 C142 H14E 109.5 . .
C138 C142 H14F 109.5 . .
H14D C142 H14E 109.5 . .
H14D C142 H14F 109.5 . .
H14E C142 H14F 109.5 . .
H14G C143 H14H 109.5 . .
H14G C143 H14I 109.5 . .
H14H C143 H14I 109.5 . .
C144 C143 H14G 109.5 . .
C144 C143 H14H 109.5 . .
C144 C143 H14I 109.5 . .
C145 C144 C143 120.8(4) . .
C145 C144 C149 117.7(4) . .
C149 C144 C143 121.5(4) . .
C144 C145 H145 119.5 . .
C144 C145 C146 121.0(4) . .
C146 C145 H145 119.5 . .
C145 C146 H146 118.9 . .
C147 C146 C145 122.3(4) . .
C147 C146 H146 118.9 . .
C146 C147 C148 116.8(3) . .
C146 C147 C150 121.5(4) . .
C148 C147 C150 121.7(4) . .
C147 C148 H148 119.5 . .
C147 C148 C149 120.9(4) . .
C149 C148 H148 119.5 . .
C144 C149 C148 121.3(4) . .
C144 C149 H149 119.4 . .
C148 C149 H149 119.4 . .
C147 C150 H15G 109.5 . .
C147 C150 H15H 109.5 . .
C147 C150 H15I 109.5 . .
H15G C150 H15H 109.5 . .
H15G C150 H15I 109.5 . .
H15H C150 H15I 109.5 . .
H15J C151 H15K 109.5 . .
H15J C151 H15L 109.5 . .
H15K C151 H15L 109.5 . .
C152 C151 H15J 109.5 . .
C152 C151 H15K 109.5 . .
C152 C151 H15L 109.5 . .
C153 C152 C151 121.2(4) . .
C157 C152 C151 121.4(4) . .
C157 C152 C153 117.4(4) . .
C152 C153 H153 119.7 . .
C154 C153 C152 120.7(4) . .
C154 C153 H153 119.7 . .
C153 C154 H154 119.4 . .
C153 C154 C155 121.2(4) . .
C155 C154 H154 119.4 . .
C154 C155 C158 121.5(4) . .
C156 C155 C154 117.4(3) . .
C156 C155 C158 121.1(4) . .
C155 C156 H156 119.1 . .
C157 C156 C155 121.7(3) . .
C157 C156 H156 119.1 . .
C152 C157 H157 119.2 . .
C156 C157 C152 121.6(4) . .
C156 C157 H157 119.2 . .
C155 C158 H15M 109.5 . .
C155 C158 H15N 109.5 . .
C155 C158 H15O 109.5 . .
H15M C158 H15N 109.5 . .
H15M C158 H15O 109.5 . .
H15N C158 H15O 109.5 . .
H15P C159 H15Q 109.5 . .
H15P C159 H15R 109.5 . .
H15Q C159 H15R 109.5 . .
C160 C159 H15P 109.5 . .
C160 C159 H15Q 109.5 . .
C160 C159 H15R 109.5 . .
C161 C160 C159 118.6(4) . .
C161 C160 C165 120.0 . .
C165 C160 C159 121.1(4) . .
C160 C161 H161 120.0 . .
C162 C161 C160 120.0 . .
C162 C161 H161 120.0 . .
C161 C162 H162 120.0 . .
C161 C162 C163 120.0 . .
C163 C162 H162 120.0 . .
C162 C163 C164 120.0 . .
C162 C163 C166 118.9(4) . .
C164 C163 C166 121.1(4) . .
C163 C164 H164 120.0 . .
C165 C164 C163 120.0 . .
C165 C164 H164 120.0 . .
C160 C165 H165 120.0 . .
C164 C165 C160 120.0 . .
C164 C165 H165 120.0 . .
C163 C166 H16G 109.5 . .
C163 C166 H16H 109.5 . .
C163 C166 H16I 109.5 . .
H16G C166 H16H 109.5 . .
H16G C166 H16I 109.5 . .
H16H C166 H16I 109.5 . .
H1AA C1A H1AB 109.5 . .
H1AA C1A H1AC 109.5 . .
H1AB C1A H1AC 109.5 . .
C1C C1A H1AA 109.5 . .
C1C C1A H1AB 109.5 . .
C1C C1A H1AC 109.5 . .
C1C C1B H1B 120.0 . .
C1C C1B C1G 120.0 . .
C1G C1B H1B 120.0 . .
C1B C1C C1A 118.2(5) . .
C1B C1C C1D 120.0 . .
C1D C1C C1A 121.8(5) . .
C1C C1D H1D 120.0 . .
C1E C1D C1C 120.0 . .
C1E C1D H1D 120.0 . .
C1D C1E H1E 120.0 . .
C1D C1E C1F 120.0 . .
C1F C1E H1E 120.0 . .
C1E C1F C1G 120.0 . .
C1E C1F C1H 118.3(5) . .
C1G C1F C1H 121.6(5) . .
C1B C1G H1G 120.0 . .
C1F C1G C1B 120.0 . .
C1F C1G H1G 120.0 . .
C1F C1H H1HA 109.5 . .
C1F C1H H1HB 109.5 . .
C1F C1H H1HC 109.5 . .
H1HA C1H H1HB 109.5 . .
H1HA C1H H1HC 109.5 . .
H1HB C1H H1HC 109.5 . .
H16J C167 H16K 109.5 . .
H16J C167 H16L 109.5 . .
H16K C167 H16L 109.5 . .
C169 C167 H16J 109.5 . .
C169 C167 H16K 109.5 . .
C169 C167 H16L 109.5 . .
C169 C168 H168 120.0 . .
C169 C168 C173 120.0 . .
C173 C168 H168 120.0 . .
C168 C169 C167 118.1(4) . .
C168 C169 C170 120.0 . .
C170 C169 C167 121.9(4) . .
C169 C170 H170 120.0 . .
C169 C170 C171 120.0 . .
C171 C170 H170 120.0 . .
C170 C171 H171 120.0 . .
C170 C171 C172 120.0 . .
C172 C171 H171 120.0 . .
C171 C172 C174 120.0(4) . .
C173 C172 C171 120.0 . .
C173 C172 C174 119.9(4) . .
C168 C173 H173 120.0 . .
C172 C173 C168 120.0 . .
C172 C173 H173 120.0 . .
C172 C174 H17G 109.5 . .
C172 C174 H17H 109.5 . .
C172 C174 H17I 109.5 . .
H17G C174 H17H 109.5 . .
H17G C174 H17I 109.5 . .
H17H C174 H17I 109.5 . .

loop_
_geom_bond_atom_site_label_1
_geom_bond_atom_site_label_2
_geom_bond_distance
_geom_bond_site_symmetry_2
C1 C2 1.529(3) .
C1 C13 1.545(3) .
C1 C22 1.546(3) .
C1 C114 1.617(3) 2_655
C2 C3 1.388(3) .
C2 C7 1.399(3) .
C3 H3 0.9300 .
C3 C4 1.398(3) .
C4 C5 1.394(3) .
C4 C14 1.522(3) .
C5 H5 0.9300 .
C5 C6 1.383(3) .
C6 H6 0.9300 .
C6 C7 1.383(3) .
C7 C8 1.460(3) .
C8 C9 1.384(3) .
C8 C13 1.399(3) .
C9 H9 0.9300 .
C9 C10 1.384(3) .
C10 H10 0.9300 .
C10 C11 1.389(3) .
C11 C12 1.399(3) .
C11 C18 1.536(3) .
C12 H12 0.9300 .
C12 C13 1.386(3) .
C14 C15 1.5461(10) .
C14 C16 1.5488(10) .
C14 C17 1.5487(10) .
C14 C15B 1.5505(10) .
C14 C16B 1.5502(10) .
C14 C17B 1.5495(10) .
C15 H15A 0.9600 .
C15 H15B 0.9600 .
C15 H15C 0.9600 .
C16 H16A 0.9600 .
C16 H16B 0.9600 .
C16 H16C 0.9600 .
C17 H17A 0.9600 .
C17 H17B 0.9600 .
C17 H17C 0.9600 .
C15B H15D 0.9600 .
C15B H15E 0.9600 .
C15B H15F 0.9600 .
C16B H16D 0.9600 .
C16B H16E 0.9600 .
C16B H16F 0.9600 .
C17B H17D 0.9600 .
C17B H17E 0.9600 .
C17B H17F 0.9600 .
C18 C19 1.527(3) .
C18 C20 1.529(3) .
C18 C21 1.532(4) .
C19 H19A 0.9600 .
C19 H19B 0.9600 .
C19 H19C 0.9600 .
C20 H20A 0.9600 .
C20 H20B 0.9600 .
C20 H20C 0.9600 .
C21 H21A 0.9600 .
C21 H21B 0.9600 .
C21 H21C 0.9600 .
C22 C23 1.406(3) .
C22 C34 1.404(3) .
C23 H23 0.9300 .
C23 C24 1.384(3) .
C24 H24 0.9300 .
C24 C25 1.385(3) .
C25 C26 1.464(3) .
C25 C33 1.395(3) .
C26 C27 1.381(3) .
C26 C31 1.395(3) .
C27 H27 0.9300 .
C27 C28 1.389(3) .
C28 H28 0.9300 .
C28 C29 1.399(3) .
C29 C30 1.408(3) .
C29 C47 1.549(3) .
C30 H30 0.9300 .
C30 C31 1.385(3) .
C31 C32 1.536(3) .
C32 C33 1.524(3) .
C32 C35 1.523(3) .
C32 C46 1.531(3) .
C33 C34 1.381(3) .
C34 H34 0.9300 .
C35 C36 1.379(4) .
C35 C40 1.402(4) .
C36 H36 0.9300 .
C36 C37 1.403(4) .
C37 H37 0.9300 .
C37 C38 1.377(6) .
C38 H38 0.9300 .
C38 C39 1.366(6) .
C39 H39 0.9300 .
C39 C40 1.389(4) .
C40 C41 1.460(4) .
C41 C42 1.397(4) .
C41 C46 1.397(3) .
C42 H42 0.9300 .
C42 C43 1.376(5) .
C43 H43 0.9300 .
C43 C44 1.371(5) .
C44 H44 0.9300 .
C44 C45 1.392(4) .
C45 H45 0.9300 .
C45 C46 1.378(4) .
C47 C48 1.533(3) .
C47 C59 1.544(3) .
C47 C68 1.635(3) .
C48 C49 1.389(3) .
C48 C53 1.401(3) .
C49 H49 0.9300 .
C49 C50 1.397(3) .
C50 C51 1.399(4) .
C50 C60 1.533(3) .
C51 H51 0.9300 .
C51 C52 1.381(4) .
C52 H52 0.9300 .
C52 C53 1.386(3) .
C53 C54 1.459(3) .
C54 C55 1.392(3) .
C54 C59 1.395(3) .
C55 H55 0.9300 .
C55 C56 1.381(3) .
C56 H56 0.9300 .
C56 C57 1.397(3) .
C57 C58 1.400(3) .
C57 C64 1.523(3) .
C58 H58 0.9300 .
C58 C59 1.384(3) .
C60 C61 1.527(4) .
C60 C62 1.536(4) .
C60 C63 1.536(4) .
C61 H61A 0.9600 .
C61 H61B 0.9600 .
C61 H61C 0.9600 .
C62 H62A 0.9600 .
C62 H62B 0.9600 .
C62 H62C 0.9600 .
C63 H63A 0.9600 .
C63 H63B 0.9600 .
C63 H63C 0.9600 .
C64 C65 1.5513(10) .
C64 C66 1.5469(10) .
C64 C67 1.5482(10) .
C64 C65B 1.5518(10) .
C64 C66B 1.5494(10) .
C64 C67B 1.5484(10) .
C65 H65A 0.9600 .
C65 H65B 0.9600 .
C65 H65C 0.9600 .
C66 H66A 0.9600 .
C66 H66B 0.9600 .
C66 H66C 0.9600 .
C67 H67A 0.9600 .
C67 H67B 0.9600 .
C67 H67C 0.9600 .
C65B H65D 0.9600 .
C65B H65E 0.9600 .
C65B H65F 0.9600 .
C66B H66D 0.9600 .
C66B H66E 0.9600 .
C66B H66F 0.9600 .
C67B H67D 0.9600 .
C67B H67E 0.9600 .
C67B H67F 0.9600 .
C68 C69 1.538(3) .
C68 C80 1.536(3) .
C68 C89 1.537(3) .
C69 C70 1.384(3) .
C69 C74 1.391(3) .
C70 H70 0.9300 .
C70 C71 1.396(3) .
C71 C72 1.390(4) .
C71 C81 1.527(3) .
C72 H72 0.9300 .
C72 C73 1.384(4) .
C73 H73 0.9300 .
C73 C74 1.395(3) .
C74 C75 1.466(3) .
C75 C76 1.389(3) .
C75 C80 1.399(3) .
C76 H76 0.9300 .
C76 C77 1.382(3) .
C77 H77 0.9300 .
C77 C78 1.400(3) .
C78 C79 1.396(3) .
C78 C85 1.539(3) .
C79 H79 0.9300 .
C79 C80 1.387(3) .
C81 C82 1.5493(10) .
C81 C83 1.5467(10) .
C81 C84 1.5469(10) .
C81 C82B 1.5504(10) .
C81 C83B 1.5498(10) .
C81 C84B 1.5498(10) .
C82 H82A 0.9600 .
C82 H82B 0.9600 .
C82 H82C 0.9600 .
C83 H83A 0.9600 .
C83 H83B 0.9600 .
C83 H83C 0.9600 .
C84 H84A 0.9600 .
C84 H84B 0.9600 .
C84 H84C 0.9600 .
C82B H82D 0.9600 .
C82B H82E 0.9600 .
C82B H82F 0.9600 .
C83B H83D 0.9600 .
C83B H83E 0.9600 .
C83B H83F 0.9600 .
C84B H84D 0.9600 .
C84B H84E 0.9600 .
C84B H84F 0.9600 .
C85 C86 1.530(4) .
C85 C87 1.530(4) .
C85 C88 1.537(4) .
C86 H86A 0.9600 .
C86 H86B 0.9600 .
C86 H86C 0.9600 .
C87 H87A 0.9600 .
C87 H87B 0.9600 .
C87 H87C 0.9600 .
C88 H88A 0.9600 .
C88 H88B 0.9600 .
C88 H88C 0.9600 .
C89 C90 1.401(3) .
C89 C101 1.396(3) .
C90 H90 0.9300 .
C90 C91 1.393(3) .
C91 H91 0.9300 .
C91 C92 1.389(3) .
C92 C93 1.470(3) .
C92 C100 1.397(3) .
C93 C94 1.389(3) .
C93 C98 1.397(3) .
C94 H94 0.9300 .
C94 C95 1.387(3) .
C95 H95 0.9300 .
C95 C96 1.405(3) .
C96 C97 1.401(3) .
C96 C114 1.537(3) .
C97 H97 0.9300 .
C97 C98 1.387(3) .
C98 C99 1.531(3) .
C99 C100 1.524(3) .
C99 C102 1.528(3) .
C99 C113 1.528(3) .
C100 C101 1.382(3) .
C101 H101 0.9300 .
C102 C103 1.378(3) .
C102 C107 1.399(3) .
C103 H103 0.9300 .
C103 C104 1.386(3) .
C104 H104 0.9300 .
C104 C105 1.388(4) .
C105 H105 0.9300 .
C105 C106 1.377(4) .
C106 H106 0.9300 .
C106 C107 1.387(3) .
C107 C108 1.459(3) .
C108 C109 1.394(3) .
C108 C113 1.399(3) .
C109 H109 0.9300 .
C109 C110 1.379(4) .
C110 H110 0.9300 .
C110 C111 1.387(4) .
C111 H111 0.9300 .
C111 C112 1.386(3) .
C112 H112 0.9300 .
C112 C113 1.379(3) .
C114 C1 1.617(3) 2_655
C114 C115 1.539(3) .
C114 C126 1.541(3) .
C115 C116 1.384(3) .
C115 C120 1.397(3) .
C116 H116 0.9300 .
C116 C117 1.391(3) .
C117 C118 1.407(3) .
C117 C127 1.530(3) .
C118 H118 0.9300 .
C118 C119 1.378(4) .
C119 H119 0.9300 .
C119 C120 1.389(3) .
C120 C121 1.462(3) .
C121 C122 1.384(3) .
C121 C126 1.395(3) .
C122 H122 0.9300 .
C122 C123 1.386(4) .
C123 H123 0.9300 .
C123 C124 1.393(3) .
C124 C125 1.404(3) .
C124 C131 1.529(3) .
C125 H125 0.9300 .
C125 C126 1.385(3) .
C127 C128 1.535(3) .
C127 C129 1.535(3) .
C127 C130 1.532(4) .
C128 H12A 0.9600 .
C128 H12B 0.9600 .
C128 H12C 0.9600 .
C129 H12D 0.9600 .
C129 H12E 0.9600 .
C129 H12F 0.9600 .
C130 H13A 0.9600 .
C130 H13B 0.9600 .
C130 H13C 0.9600 .
C131 C132 1.530(4) .
C131 C133 1.525(4) .
C131 C134 1.531(4) .
C132 H13D 0.9600 .
C132 H13E 0.9600 .
C132 H13F 0.9600 .
C133 H13G 0.9600 .
C133 H13H 0.9600 .
C133 H13I 0.9600 .
C134 H13J 0.9600 .
C134 H13K 0.9600 .
C134 H13L 0.9600 .
C135 C136 1.391(5) .
C135 C140 1.384(5) .
C135 C141 1.502(5) .
C136 H136 0.9300 .
C136 C137 1.365(5) .
C137 H137 0.9300 .
C137 C138 1.359(5) .
C138 C139 1.379(4) .
C138 C142 1.512(5) .
C139 H139 0.9300 .
C139 C140 1.372(5) .
C140 H140 0.9300 .
C141 H14A 0.9600 .
C141 H14B 0.9600 .
C141 H14C 0.9600 .
C142 H14D 0.9600 .
C142 H14E 0.9600 .
C142 H14F 0.9600 .
C143 H14G 0.9600 .
C143 H14H 0.9600 .
C143 H14I 0.9600 .
C143 C144 1.512(6) .
C144 C145 1.359(5) .
C144 C149 1.375(5) .
C145 H145 0.9300 .
C145 C146 1.373(5) .
C146 H146 0.9300 .
C146 C147 1.370(5) .
C147 C148 1.378(5) .
C147 C150 1.495(5) .
C148 H148 0.9300 .
C148 C149 1.383(5) .
C149 H149 0.9300 .
C150 H15G 0.9600 .
C150 H15H 0.9600 .
C150 H15I 0.9600 .
C151 H15J 0.9600 .
C151 H15K 0.9600 .
C151 H15L 0.9600 .
C151 C152 1.512(6) .
C152 C153 1.386(6) .
C152 C157 1.370(5) .
C153 H153 0.9300 .
C153 C154 1.379(6) .
C154 H154 0.9300 .
C154 C155 1.380(5) .
C155 C156 1.368(5) .
C155 C158 1.505(5) .
C156 H156 0.9300 .
C156 C157 1.364(5) .
C157 H157 0.9300 .
C158 H15M 0.9600 .
C158 H15N 0.9600 .
C158 H15O 0.9600 .
C159 H15P 0.9600 .
C159 H15Q 0.9600 .
C159 H15R 0.9600 .
C159 C160 1.5491(10) .
C160 C161 1.3900 .
C160 C165 1.3900 .
C161 H161 0.9300 .
C161 C162 1.3900 .
C162 H162 0.9300 .
C162 C163 1.3900 .
C163 C164 1.3900 .
C163 C166 1.5500(10) .
C164 H164 0.9300 .
C164 C165 1.3900 .
C165 H165 0.9300 .
C166 H16G 0.9600 .
C166 H16H 0.9600 .
C166 H16I 0.9600 .
C1A H1AA 0.9600 .
C1A H1AB 0.9600 .
C1A H1AC 0.9600 .
C1A C1C 1.5494(10) .
C1B H1B 0.9300 .
C1B C1C 1.3900 .
C1B C1G 1.3900 .
C1C C1D 1.3900 .
C1D H1D 0.9300 .
C1D C1E 1.3900 .
C1E H1E 0.9300 .
C1E C1F 1.3900 .
C1F C1G 1.3900 .
C1F C1H 1.5500(10) .
C1G H1G 0.9300 .
C1H H1HA 0.9600 .
C1H H1HB 0.9600 .
C1H H1HC 0.9600 .
C167 H16J 0.9600 .
C167 H16K 0.9600 .
C167 H16L 0.9600 .
C167 C169 1.530(7) .
C168 H168 0.9300 .
C168 C169 1.3900 .
C168 C173 1.3900 .
C169 C170 1.3900 .
C170 H170 0.9300 .
C170 C171 1.3900 .
C171 H171 0.9300 .
C171 C172 1.3900 .
C172 C173 1.3900 .
C172 C174 1.5501(10) .
C173 H173 0.9300 .
C174 H17G 0.9600 .
C174 H17H 0.9600 .
C174 H17I 0.9600 .

loop_
_geom_torsion_atom_site_label_1
_geom_torsion_atom_site_label_2
_geom_torsion_atom_site_label_3
_geom_torsion_atom_site_label_4
_geom_torsion
_geom_torsion_site_symmetry_1
_geom_torsion_site_symmetry_2
_geom_torsion_site_symmetry_3
_geom_torsion_site_symmetry_4
C1 C2 C3 C4 179.63(19) . . . .
C1 C2 C7 C6 -179.11(19) . . . .
C1 C2 C7 C8 3.5(2) . . . .
C1 C22 C23 C24 -178.35(18) . . . .
C1 C22 C34 C33 178.53(18) . . . .
C1 C114 C115 C116 73.6(3) 2_655 . . .
C1 C114 C115 C120 -110.12(18) 2_655 . . .
C1 C114 C126 C121 114.83(18) 2_655 . . .
C1 C114 C126 C125 -66.6(2) 2_655 . . .
C2 C1 C13 C8 5.2(2) . . . .
C2 C1 C13 C12 -175.2(2) . . . .
C2 C1 C22 C23 -161.83(17) . . . .
C2 C1 C22 C34 15.9(2) . . . .
C2 C3 C4 C5 -0.2(3) . . . .
C2 C3 C4 C14 -179.53(18) . . . .
C2 C7 C8 C9 177.6(2) . . . .
C2 C7 C8 C13 0.1(2) . . . .
C3 C2 C7 C6 0.9(3) . . . .
C3 C2 C7 C8 -176.47(18) . . . .
C3 C4 C5 C6 0.3(4) . . . .
C3 C4 C14 C15 -57.7(3) . . . .
C3 C4 C14 C16 -178.2(2) . . . .
C3 C4 C14 C17 64.0(3) . . . .
C3 C4 C14 C15B -3.1(8) . . . .
C3 C4 C14 C16B -108.0(7) . . . .
C3 C4 C14 C17B 120.7(7) . . . .
C4 C5 C6 C7 0.2(4) . . . .
C5 C4 C14 C15 123.0(3) . . . .
C5 C4 C14 C16 2.5(3) . . . .
C5 C4 C14 C17 -115.3(3) . . . .
C5 C4 C14 C15B 177.6(8) . . . .
C5 C4 C14 C16B 72.7(7) . . . .
C5 C4 C14 C17B -58.6(7) . . . .
C5 C6 C7 C2 -0.8(3) . . . .
C5 C6 C7 C8 175.9(2) . . . .
C6 C7 C8 C9 0.6(4) . . . .
C6 C7 C8 C13 -176.9(2) . . . .
C7 C2 C3 C4 -0.4(3) . . . .
C7 C8 C9 C10 -177.5(2) . . . .
C7 C8 C13 C1 -3.6(2) . . . .
C7 C8 C13 C12 176.81(18) . . . .
C8 C9 C10 C11 0.7(4) . . . .
C9 C8 C13 C1 178.57(19) . . . .
C9 C8 C13 C12 -1.0(3) . . . .
C9 C10 C11 C12 0.0(3) . . . .
C9 C10 C11 C18 177.2(2) . . . .
C10 C11 C12 C13 -1.3(3) . . . .
C10 C11 C18 C19 -106.4(2) . . . .
C10 C11 C18 C20 14.0(3) . . . .
C10 C11 C18 C21 133.7(2) . . . .
C11 C12 C13 C1 -177.76(19) . . . .
C11 C12 C13 C8 1.8(3) . . . .
C12 C11 C18 C19 70.8(3) . . . .
C12 C11 C18 C20 -168.77(19) . . . .
C12 C11 C18 C21 -49.1(3) . . . .
C13 C1 C2 C3 174.7(2) . . . .
C13 C1 C2 C7 -5.2(2) . . . .
C13 C1 C22 C23 -52.6(2) . . . .
C13 C1 C22 C34 125.11(19) . . . .
C13 C8 C9 C10 -0.2(3) . . . .
C14 C4 C5 C6 179.6(2) . . . .
C18 C11 C12 C13 -178.58(18) . . . .
C22 C1 C2 C3 -71.1(2) . . . .
C22 C1 C2 C7 108.97(18) . . . .
C22 C1 C13 C8 -110.36(18) . . . .
C22 C1 C13 C12 69.2(3) . . . .
C22 C23 C24 C25 -0.8(3) . . . .
C23 C22 C34 C33 -3.7(3) . . . .
C23 C24 C25 C26 177.0(2) . . . .
C23 C24 C25 C33 -2.5(3) . . . .
C24 C25 C26 C27 1.8(4) . . . .
C24 C25 C26 C31 -178.2(2) . . . .
C24 C25 C33 C32 -177.30(18) . . . .
C24 C25 C33 C34 2.6(3) . . . .
C25 C26 C27 C28 -179.5(2) . . . .
C25 C26 C31 C30 177.41(18) . . . .
C25 C26 C31 C32 -5.2(2) . . . .
C25 C33 C34 C22 0.6(3) . . . .
C26 C25 C33 C32 3.1(2) . . . .
C26 C25 C33 C34 -176.96(18) . . . .
C26 C27 C28 C29 3.3(3) . . . .
C26 C31 C32 C33 6.6(2) . . . .
C26 C31 C32 C35 131.5(2) . . . .
C26 C31 C32 C46 -114.06(19) . . . .
C27 C26 C31 C30 -2.6(3) . . . .
C27 C26 C31 C32 174.85(18) . . . .
C27 C28 C29 C30 -4.7(3) . . . .
C27 C28 C29 C47 -179.11(19) . . . .
C28 C29 C30 C31 2.6(3) . . . .
C28 C29 C47 C48 171.75(18) . . . .
C28 C29 C47 C59 62.5(2) . . . .
C28 C29 C47 C68 -61.2(2) . . . .
C29 C30 C31 C26 1.0(3) . . . .
C29 C30 C31 C32 -175.90(19) . . . .
C29 C47 C48 C49 66.4(3) . . . .
C29 C47 C48 C53 -111.56(19) . . . .
C29 C47 C59 C54 114.99(19) . . . .
C29 C47 C59 C58 -62.8(3) . . . .
C29 C47 C68 C69 167.00(16) . . . .
C29 C47 C68 C80 57.0(2) . . . .
C29 C47 C68 C89 -69.5(2) . . . .
C30 C29 C47 C48 -2.4(3) . . . .
C30 C29 C47 C59 -111.7(2) . . . .
C30 C29 C47 C68 124.7(2) . . . .
C30 C31 C32 C33 -176.2(2) . . . .
C30 C31 C32 C35 -51.3(3) . . . .
C30 C31 C32 C46 63.1(3) . . . .
C31 C26 C27 C28 0.5(3) . . . .
C31 C32 C33 C25 -5.8(2) . . . .
C31 C32 C33 C34 174.3(2) . . . .
C31 C32 C35 C36 -66.1(3) . . . .
C31 C32 C35 C40 116.3(2) . . . .
C31 C32 C46 C41 -119.2(2) . . . .
C31 C32 C46 C45 59.9(3) . . . .
C32 C33 C34 C22 -179.56(19) . . . .
C32 C35 C36 C37 -178.4(2) . . . .
C32 C35 C40 C39 179.4(2) . . . .
C32 C35 C40 C41 2.1(3) . . . .
C33 C25 C26 C27 -178.7(2) . . . .
C33 C25 C26 C31 1.3(2) . . . .
C33 C32 C35 C36 51.3(3) . . . .
C33 C32 C35 C40 -126.3(2) . . . .
C33 C32 C46 C41 127.7(2) . . . .
C33 C32 C46 C45 -53.2(3) . . . .
C34 C22 C23 C24 3.8(3) . . . .
C35 C32 C33 C25 -131.2(2) . . . .
C35 C32 C33 C34 48.9(3) . . . .
C35 C32 C46 C41 4.0(2) . . . .
C35 C32 C46 C45 -176.8(2) . . . .
C35 C36 C37 C38 -0.3(4) . . . .
C35 C40 C41 C42 179.0(3) . . . .
C35 C40 C41 C46 0.5(3) . . . .
C36 C35 C40 C39 1.7(4) . . . .
C36 C35 C40 C41 -175.6(2) . . . .
C36 C37 C38 C39 1.1(5) . . . .
C37 C38 C39 C40 -0.6(5) . . . .
C38 C39 C40 C35 -0.8(4) . . . .
C38 C39 C40 C41 175.8(3) . . . .
C39 C40 C41 C42 2.1(5) . . . .
C39 C40 C41 C46 -176.4(3) . . . .
C40 C35 C36 C37 -1.1(4) . . . .
C40 C41 C42 C43 -177.9(3) . . . .
C40 C41 C46 C32 -3.0(3) . . . .
C40 C41 C46 C45 177.8(2) . . . .
C41 C42 C43 C44 0.5(5) . . . .
C42 C41 C46 C32 178.3(2) . . . .
C42 C41 C46 C45 -0.9(4) . . . .
C42 C43 C44 C45 -1.0(5) . . . .
C43 C44 C45 C46 0.5(4) . . . .
C44 C45 C46 C32 -178.7(2) . . . .
C44 C45 C46 C41 0.4(3) . . . .
C46 C32 C33 C25 113.1(2) . . . .
C46 C32 C33 C34 -66.8(3) . . . .
C46 C32 C35 C36 173.9(2) . . . .
C46 C32 C35 C40 -3.6(2) . . . .
C46 C41 C42 C43 0.5(4) . . . .
C47 C29 C30 C31 176.88(18) . . . .
C47 C48 C49 C50 -177.2(2) . . . .
C47 C48 C53 C52 177.1(2) . . . .
C47 C48 C53 C54 -2.6(2) . . . .
C47 C68 C69 C70 66.4(2) . . . .
C47 C68 C69 C74 -114.35(18) . . . .
C47 C68 C80 C75 107.42(19) . . . .
C47 C68 C80 C79 -76.4(3) . . . .
C47 C68 C89 C90 45.2(3) . . . .
C47 C68 C89 C101 -137.78(18) . . . .
C48 C47 C59 C54 -1.0(2) . . . .
C48 C47 C59 C58 -178.8(2) . . . .
C48 C47 C68 C69 -65.42(19) . . . .
C48 C47 C68 C80 -175.41(16) . . . .
C48 C47 C68 C89 58.0(2) . . . .
C48 C49 C50 C51 0.4(3) . . . .
C48 C49 C50 C60 -179.7(2) . . . .
C48 C53 C54 C55 -178.4(2) . . . .
C48 C53 C54 C59 1.9(2) . . . .
C49 C48 C53 C52 -1.1(3) . . . .
C49 C48 C53 C54 179.17(19) . . . .
C49 C50 C51 C52 -1.1(4) . . . .
C49 C50 C60 C61 -0.3(4) . . . .
C49 C50 C60 C62 -121.2(3) . . . .
C49 C50 C60 C63 119.6(3) . . . .
C50 C51 C52 C53 0.6(4) . . . .
C51 C50 C60 C61 179.5(3) . . . .
C51 C50 C60 C62 58.6(3) . . . .
C51 C50 C60 C63 -60.6(3) . . . .
C51 C52 C53 C48 0.5(3) . . . .
C51 C52 C53 C54 -179.9(2) . . . .
C52 C53 C54 C55 1.9(4) . . . .
C52 C53 C54 C59 -177.8(2) . . . .
C53 C48 C49 C50 0.6(3) . . . .
C53 C54 C55 C56 -177.6(2) . . . .
C53 C54 C59 C47 -0.4(2) . . . .
C53 C54 C59 C58 177.57(19) . . . .
C54 C55 C56 C57 0.0(4) . . . .
C55 C54 C59 C47 179.85(19) . . . .
C55 C54 C59 C58 -2.1(3) . . . .
C55 C56 C57 C58 -1.8(4) . . . .
C55 C56 C57 C64 177.1(2) . . . .
C56 C57 C58 C59 1.7(3) . . . .
C56 C57 C64 C65 -51.8(3) . . . .
C56 C57 C64 C66 65.8(4) . . . .
C56 C57 C64 C67 -166.7(3) . . . .
C56 C57 C64 C65B 118.3(4) . . . .
C56 C57 C64 C66B 7.4(5) . . . .
C56 C57 C64 C67B -126.6(5) . . . .
C57 C58 C59 C47 177.9(2) . . . .
C57 C58 C59 C54 0.3(3) . . . .
C58 C57 C64 C65 127.0(3) . . . .
C58 C57 C64 C66 -115.3(3) . . . .
C58 C57 C64 C67 12.2(4) . . . .
C58 C57 C64 C65B -62.9(4) . . . .
C58 C57 C64 C66B -173.8(5) . . . .
C58 C57 C64 C67B 52.2(5) . . . .
C59 C47 C48 C49 -179.8(2) . . . .
C59 C47 C48 C53 2.2(2) . . . .
C59 C47 C68 C69 44.1(2) . . . .
C59 C47 C68 C80 -65.9(2) . . . .
C59 C47 C68 C89 167.51(16) . . . .
C59 C54 C55 C56 2.0(3) . . . .
C60 C50 C51 C52 179.1(2) . . . .
C64 C57 C58 C59 -177.23(19) . . . .
C68 C47 C48 C49 -64.9(3) . . . .
C68 C47 C48 C53 117.12(18) . . . .
C68 C47 C59 C54 -116.35(18) . . . .
C68 C47 C59 C58 65.9(3) . . . .
C68 C69 C70 C71 -178.02(19) . . . .
C68 C69 C74 C73 179.14(19) . . . .
C68 C69 C74 C75 -3.4(2) . . . .
C68 C89 C90 C91 -179.12(19) . . . .
C68 C89 C101 C100 -179.92(18) . . . .
C69 C68 C80 C75 -5.8(2) . . . .
C69 C68 C80 C79 170.5(2) . . . .
C69 C68 C89 C90 165.54(19) . . . .
C69 C68 C89 C101 -17.5(3) . . . .
C69 C70 C71 C72 -2.1(3) . . . .
C69 C70 C71 C81 176.39(18) . . . .
C69 C74 C75 C76 -177.9(2) . . . .
C69 C74 C75 C80 -0.5(2) . . . .
C70 C69 C74 C73 -1.6(3) . . . .
C70 C69 C74 C75 175.88(18) . . . .
C70 C71 C72 C73 0.1(3) . . . .
C70 C71 C81 C82 5.7(3) . . . .
C70 C71 C81 C83 126.4(2) . . . .
C70 C71 C81 C84 -113.0(2) . . . .
C70 C71 C81 C82B 167.4(11) . . . .
C70 C71 C81 C83B 74.7(10) . . . .
C70 C71 C81 C84B -93.4(13) . . . .
C71 C72 C73 C74 1.1(4) . . . .
C72 C71 C81 C82 -175.9(2) . . . .
C72 C71 C81 C83 -55.2(3) . . . .
C72 C71 C81 C84 65.4(3) . . . .
C72 C71 C81 C82B -14.2(11) . . . .
C72 C71 C81 C83B -106.9(10) . . . .
C72 C71 C81 C84B 85.0(13) . . . .
C72 C73 C74 C69 -0.4(3) . . . .
C72 C73 C74 C75 -177.1(2) . . . .
C73 C74 C75 C76 -0.9(4) . . . .
C73 C74 C75 C80 176.5(2) . . . .
C74 C69 C70 C71 2.8(3) . . . .
C74 C75 C76 C77 176.4(2) . . . .
C74 C75 C80 C68 4.2(2) . . . .
C74 C75 C80 C79 -172.43(18) . . . .
C75 C76 C77 C78 -3.0(4) . . . .
C76 C75 C80 C68 -178.07(19) . . . .
C76 C75 C80 C79 5.3(3) . . . .
C76 C77 C78 C79 2.2(3) . . . .
C76 C77 C78 C85 178.5(2) . . . .
C77 C78 C79 C80 2.4(3) . . . .
C77 C78 C85 C86 172.2(2) . . . .
C77 C78 C85 C87 -68.7(3) . . . .
C77 C78 C85 C88 52.2(3) . . . .
C78 C79 C80 C68 177.9(2) . . . .
C78 C79 C80 C75 -6.2(3) . . . .
C79 C78 C85 C86 -11.6(3) . . . .
C79 C78 C85 C87 107.5(3) . . . .
C79 C78 C85 C88 -131.6(3) . . . .
C80 C68 C69 C70 -173.74(19) . . . .
C80 C68 C69 C74 5.5(2) . . . .
C80 C68 C89 C90 -84.5(2) . . . .
C80 C68 C89 C101 92.5(2) . . . .
C80 C75 C76 C77 -0.8(3) . . . .
C81 C71 C72 C73 -178.3(2) . . . .
C85 C78 C79 C80 -173.8(2) . . . .
C89 C68 C69 C70 -58.8(3) . . . .
C89 C68 C69 C74 120.40(19) . . . .
C89 C68 C80 C75 -123.00(18) . . . .
C89 C68 C80 C79 53.2(3) . . . .
C89 C90 C91 C92 -1.4(3) . . . .
C90 C89 C101 C100 -2.8(3) . . . .
C90 C91 C92 C93 -179.4(2) . . . .
C90 C91 C92 C100 -2.2(3) . . . .
C91 C92 C93 C94 0.9(4) . . . .
C91 C92 C93 C98 177.3(2) . . . .
C91 C92 C100 C99 -179.28(19) . . . .
C91 C92 C100 C101 3.3(3) . . . .
C92 C93 C94 C95 173.8(2) . . . .
C92 C93 C98 C97 -174.60(19) . . . .
C92 C93 C98 C99 1.6(2) . . . .
C92 C100 C101 C89 -0.7(3) . . . .
C93 C92 C100 C99 -1.5(2) . . . .
C93 C92 C100 C101 -178.95(19) . . . .
C93 C94 C95 C96 0.5(3) . . . .
C93 C98 C99 C100 -2.3(2) . . . .
C93 C98 C99 C102 -126.30(19) . . . .
C93 C98 C99 C113 118.94(19) . . . .
C94 C93 C98 C97 2.4(3) . . . .
C94 C93 C98 C99 178.61(19) . . . .
C94 C95 C96 C97 1.3(3) . . . .
C94 C95 C96 C114 -170.92(19) . . . .
C95 C96 C97 C98 -1.2(3) . . . .
C95 C96 C114 C1 -54.2(3) . . . 2_655
C95 C96 C114 C115 73.6(2) . . . .
C95 C96 C114 C126 -177.06(18) . . . .
C96 C97 C98 C93 -0.6(3) . . . .
C96 C97 C98 C99 -176.16(19) . . . .
C96 C114 C115 C116 -55.0(3) . . . .
C96 C114 C115 C120 121.22(18) . . . .
C96 C114 C126 C121 -117.61(18) . . . .
C96 C114 C126 C125 60.9(3) . . . .
C97 C96 C114 C1 133.80(19) . . . 2_655
C97 C96 C114 C115 -98.5(2) . . . .
C97 C96 C114 C126 10.9(3) . . . .
C97 C98 C99 C100 173.6(2) . . . .
C97 C98 C99 C102 49.6(3) . . . .
C97 C98 C99 C113 -65.1(3) . . . .
C98 C93 C94 C95 -2.3(3) . . . .
C98 C99 C100 C92 2.3(2) . . . .
C98 C99 C100 C101 179.5(2) . . . .
C98 C99 C102 C103 56.6(3) . . . .
C98 C99 C102 C107 -121.39(18) . . . .
C98 C99 C113 C108 120.42(19) . . . .
C98 C99 C113 C112 -61.6(3) . . . .
C99 C100 C101 C89 -177.72(19) . . . .
C99 C102 C103 C104 -179.0(2) . . . .
C99 C102 C107 C106 179.40(18) . . . .
C99 C102 C107 C108 -1.1(2) . . . .
C100 C92 C93 C94 -176.5(2) . . . .
C100 C92 C93 C98 -0.1(2) . . . .
C100 C99 C102 C103 -58.4(3) . . . .
C100 C99 C102 C107 123.63(19) . . . .
C100 C99 C113 C108 -125.34(18) . . . .
C100 C99 C113 C112 52.7(3) . . . .
C101 C89 C90 C91 3.9(3) . . . .
C102 C99 C100 C92 123.71(19) . . . .
C102 C99 C100 C101 -59.0(3) . . . .
C102 C99 C113 C108 -0.6(2) . . . .
C102 C99 C113 C112 177.4(2) . . . .
C102 C103 C104 C105 0.3(3) . . . .
C102 C107 C108 C109 -179.0(2) . . . .
C102 C107 C108 C113 0.6(2) . . . .
C103 C102 C107 C106 1.2(3) . . . .
C103 C102 C107 C108 -179.25(19) . . . .
C103 C104 C105 C106 0.6(4) . . . .
C104 C105 C106 C107 -0.6(4) . . . .
C105 C106 C107 C102 -0.3(3) . . . .
C105 C106 C107 C108 -179.7(2) . . . .
C106 C107 C108 C109 0.5(4) . . . .
C106 C107 C108 C113 -179.9(2) . . . .
C107 C102 C103 C104 -1.2(3) . . . .
C107 C108 C109 C110 179.1(2) . . . .
C107 C108 C113 C99 0.1(2) . . . .
C107 C108 C113 C112 -178.16(18) . . . .
C108 C109 C110 C111 -0.7(3) . . . .
C109 C108 C113 C99 179.69(18) . . . .
C109 C108 C113 C112 1.5(3) . . . .
C109 C110 C111 C112 0.8(4) . . . .
C110 C111 C112 C113 0.3(3) . . . .
C111 C112 C113 C99 -179.3(2) . . . .
C111 C112 C113 C108 -1.4(3) . . . .
C113 C99 C100 C92 -119.99(19) . . . .
C113 C99 C100 C101 57.3(3) . . . .
C113 C99 C102 C103 179.0(2) . . . .
C113 C99 C102 C107 1.0(2) . . . .
C113 C108 C109 C110 -0.4(3) . . . .
C114 C1 C2 C3 58.3(3) 2_655 . . .
C114 C1 C2 C7 -121.66(18) 2_655 . . .
C114 C1 C13 C8 121.37(18) 2_655 . . .
C114 C1 C13 C12 -59.1(3) 2_655 . . .
C114 C1 C22 C23 72.3(2) 2_655 . . .
C114 C1 C22 C34 -110.0(2) 2_655 . . .
C114 C96 C97 C98 171.14(18) . . . .
C114 C115 C116 C117 -179.58(19) . . . .
C114 C115 C120 C119 -179.74(18) . . . .
C114 C115 C120 C121 -2.1(2) . . . .
C115 C114 C126 C121 -4.2(2) . . . .
C115 C114 C126 C125 174.37(19) . . . .
C115 C116 C117 C118 -2.1(3) . . . .
C115 C116 C117 C127 175.94(19) . . . .
C115 C120 C121 C122 -178.5(2) . . . .
C115 C120 C121 C126 -0.7(2) . . . .
C116 C115 C120 C119 -3.1(3) . . . .
C116 C115 C120 C121 174.54(17) . . . .
C116 C117 C118 C119 -1.7(3) . . . .
C116 C117 C127 C128 128.9(2) . . . .
C116 C117 C127 C129 -110.7(3) . . . .
C116 C117 C127 C130 8.7(3) . . . .
C117 C118 C119 C120 3.0(3) . . . .
C118 C117 C127 C128 -53.1(3) . . . .
C118 C117 C127 C129 67.3(3) . . . .
C118 C117 C127 C130 -173.3(2) . . . .
C118 C119 C120 C115 -0.6(3) . . . .
C118 C119 C120 C121 -177.6(2) . . . .
C119 C120 C121 C122 -1.2(4) . . . .
C119 C120 C121 C126 176.6(2) . . . .
C120 C115 C116 C117 4.5(3) . . . .
C120 C121 C122 C123 175.2(2) . . . .
C120 C121 C126 C114 3.2(2) . . . .
C120 C121 C126 C125 -175.43(18) . . . .
C121 C122 C123 C124 0.2(3) . . . .
C122 C121 C126 C114 -178.71(18) . . . .
C122 C121 C126 C125 2.6(3) . . . .
C122 C123 C124 C125 1.6(3) . . . .
C122 C123 C124 C131 -175.0(2) . . . .
C123 C124 C125 C126 -1.3(3) . . . .
C123 C124 C131 C132 -7.3(3) . . . .
C123 C124 C131 C133 -127.5(3) . . . .
C123 C124 C131 C134 111.9(3) . . . .
C124 C125 C126 C114 -179.19(19) . . . .
C124 C125 C126 C121 -0.8(3) . . . .
C125 C124 C131 C132 176.1(2) . . . .
C125 C124 C131 C133 55.9(3) . . . .
C125 C124 C131 C134 -64.7(3) . . . .
C126 C114 C115 C116 -172.52(19) . . . .
C126 C114 C115 C120 3.7(2) . . . .
C126 C121 C122 C123 -2.3(3) . . . .
C127 C117 C118 C119 -179.8(2) . . . .
C131 C124 C125 C126 175.42(19) . . . .
C135 C136 C137 C138 1.1(5) . . . .
C136 C135 C140 C139 -0.3(5) . . . .
C136 C137 C138 C139 -0.6(5) . . . .
C136 C137 C138 C142 179.9(3) . . . .
C137 C138 C139 C140 -0.3(5) . . . .
C138 C139 C140 C135 0.7(5) . . . .
C140 C135 C136 C137 -0.7(5) . . . .
C141 C135 C136 C137 177.6(3) . . . .
C141 C135 C140 C139 -178.5(3) . . . .
C142 C138 C139 C140 179.1(3) . . . .
C143 C144 C145 C146 -179.5(4) . . . .
C143 C144 C149 C148 179.8(4) . . . .
C144 C145 C146 C147 -0.5(6) . . . .
C145 C144 C149 C148 -0.5(6) . . . .
C145 C146 C147 C148 -0.1(6) . . . .
C145 C146 C147 C150 179.1(4) . . . .
C146 C147 C148 C149 0.4(6) . . . .
C147 C148 C149 C144 -0.1(6) . . . .
C149 C144 C145 C146 0.8(6) . . . .
C150 C147 C148 C149 -178.8(4) . . . .
C151 C152 C153 C154 -179.0(4) . . . .
C151 C152 C157 C156 179.8(4) . . . .
C152 C153 C154 C155 -0.9(6) . . . .
C153 C152 C157 C156 -0.1(5) . . . .
C153 C154 C155 C156 -0.1(5) . . . .
C153 C154 C155 C158 179.5(4) . . . .
C154 C155 C156 C157 0.9(5) . . . .
C155 C156 C157 C152 -0.9(5) . . . .
C157 C152 C153 C154 0.9(6) . . . .
C158 C155 C156 C157 -178.6(3) . . . .
C159 C160 C161 C162 174.3(7) . . . .
C159 C160 C165 C164 -174.1(7) . . . .
C160 C161 C162 C163 0.0 . . . .
C161 C160 C165 C164 0.0 . . . .
C161 C162 C163 C164 0.0 . . . .
C161 C162 C163 C166 -178.8(9) . . . .
C162 C163 C164 C165 0.0 . . . .
C163 C164 C165 C160 0.0 . . . .
C165 C160 C161 C162 0.0 . . . .
C166 C163 C164 C165 178.8(9) . . . .
C1A C1C C1D C1E 179.9(5) . . . .
C1B C1C C1D C1E 0.0 . . . .
C1C C1B C1G C1F 0.0 . . . .
C1C C1D C1E C1F 0.0 . . . .
C1D C1E C1F C1G 0.0 . . . .
C1D C1E C1F C1H -176.4(10) . . . .
C1E C1F C1G C1B 0.0 . . . .
C1G C1B C1C C1A -179.9(5) . . . .
C1G C1B C1C C1D 0.0 . . . .
C1H C1F C1G C1B 176.3(10) . . . .
C167 C169 C170 C171 179.1(4) . . . .
C168 C169 C170 C171 0.0 . . . .
C169 C168 C173 C172 0.0 . . . .
C169 C170 C171 C172 0.0 . . . .
C170 C171 C172 C173 0.0 . . . .
C170 C171 C172 C174 -178.3(5) . . . .
C171 C172 C173 C168 0.0 . . . .
C173 C168 C169 C167 -179.1(4) . . . .
C173 C168 C169 C170 0.0 . . . .
C174 C172 C173 C168 178.3(5) . . . .

_cod_database_fobs_code 1542339
